data_1558859
loop_
_publ_author_name
'Zhu, Kaige KZ'
'Kamochi, Kosuke KK'
'Kodama, Takuya'
'Tobisu, Mamoru'
'Amaya, Toru'

_publ_section_title
;
 Chiral cyclic [n]spirobifluorenylenes: carbon nanorings consisting of
 helically arranged quaterphenyl rods illustrating partial units of woven
 patterns
;
_journal_name_full 'Chemical Science'
_journal_paper_doi 10.1039/D0SC02452J
_journal_year 2020
_chemical_absolute_configuration syn
_chemical_formula_moiety 'C125 H70, C7 H8'
_chemical_formula_sum 'C132 H78'
_chemical_formula_weight 1663.94
_space_group_crystal_system tetragonal
_space_group_IT_number 96
_space_group_name_Hall 'P 4nw 2abw'
_space_group_name_H-M_alt 'P 43 21 2'
_atom_sites_solution_hydrogens geom
_audit_creation_date 2020-08-07
_audit_creation_method
;
Olex2 1.2
(compiled 2018.05.29 svn.r3508 for OlexSys, GUI svn.r5506)
;
_audit_update_record
;
2020-08-12 deposited with the CCDC.	2020-08-14 downloaded from the CCDC.
;
_cell_angle_alpha 90
_cell_angle_beta 90
_cell_angle_gamma 90
_cell_formula_units_Z 8
_cell_length_a 23.18260(10)
_cell_length_b 23.18260(10)
_cell_length_c 44.5679(5)
_cell_measurement_reflns_used 28976
_cell_measurement_temperature 123
_cell_measurement_theta_max 75.9450
_cell_measurement_theta_min 3.3270
_cell_volume 23952.3(3)
_computing_cell_refinement 'CrysAlisPro 1.171.40.75a (Rigaku OD, 2020)'
_computing_data_collection 'CrysAlisPro 1.171.40.75a (Rigaku OD, 2020)'
_computing_data_reduction 'CrysAlisPro 1.171.40.75a (Rigaku OD, 2020)'
_computing_molecular_graphics 'Olex2 (Dolomanov et al., 2009)'
_computing_publication_material 'Olex2 (Dolomanov et al., 2009)'
_computing_structure_refinement 'ShelXL (Sheldrick, 2015)'
_computing_structure_solution SIR2004
_diffrn_ambient_temperature 123
_diffrn_detector_area_resol_mean 10.0000
_diffrn_detector_type HyPix
_diffrn_measured_fraction_theta_full 0.998
_diffrn_measured_fraction_theta_max 0.972
_diffrn_measurement_details
;
List of Runs (angles in degrees, time in seconds):

  # Type    Start    End  Width  t~exp~   \w     \q     \k     \f   Frames
#--------------------------------------------------------------------------
  1  \w    -78.00 -29.00   0.50    9.65    --  -47.45  94.00 137.00   98
  2  \w   -109.00 -60.00   0.50   38.58    -- -106.00  94.00 137.00   98
  3  \w   -113.00 -33.00   0.50   38.58    -- -106.00 125.00 120.00  160
  4  \w   -131.00 -94.00   0.50   38.58    -- -106.00 -37.00 120.00   74
  5  \w   -120.00 -94.00   0.50    9.65    --  -47.45-125.00  30.00   52
  6  \w   -177.00-145.00   0.50   38.58    -- -106.00 -37.00 120.00   64
  7  \w   -177.00-117.00   0.50   38.58    -- -106.00 -37.00 150.00  120
  8  \w    -97.00 -48.00   0.50   38.58    -- -106.00 103.00-129.00   98
  9  \w     88.00 118.00   0.50    9.65    --   47.45 125.00 -30.00   60
 10  \w   -118.00 -75.00   0.50    9.65    --  -47.45-125.00-180.00   86
;
_diffrn_measurement_device 'four-circle diffractometer'
_diffrn_measurement_device_type 'XtaLAB Synergy, Single source at offset/far, HyPix'
_diffrn_radiation_type CuK\a
_diffrn_radiation_wavelength 1.54184
_diffrn_reflns_av_R_equivalents 0.0433
_diffrn_reflns_av_unetI/netI 0.0369
_diffrn_reflns_Laue_measured_fraction_full 0.998
_diffrn_reflns_Laue_measured_fraction_max 0.972
_diffrn_reflns_limit_h_max 28
_diffrn_reflns_limit_h_min -26
_diffrn_reflns_limit_k_max 29
_diffrn_reflns_limit_k_min -24
_diffrn_reflns_limit_l_max 23
_diffrn_reflns_limit_l_min -55
_diffrn_reflns_number 73894
_diffrn_reflns_point_group_measured_fraction_full 0.991
_diffrn_reflns_point_group_measured_fraction_max 0.949
_diffrn_reflns_theta_full 67.684
_diffrn_reflns_theta_max 76.475
_diffrn_reflns_theta_min 3.347
_exptl_absorpt_coefficient_mu 0.398
_exptl_absorpt_correction_T_max 1.00000
_exptl_absorpt_correction_T_min 0.80512
_exptl_absorpt_correction_type multi-scan
_exptl_absorpt_process_details
;
CrysAlisPro 1.171.40.75a (Rigaku Oxford Diffraction, 2020)
Empirical absorption correction using spherical harmonics,
 implemented in SCALE3 ABSPACK scaling algorithm.
;
_exptl_crystal_colour colourless
_exptl_crystal_colour_primary colourless
_exptl_crystal_density_diffrn 0.923
_exptl_crystal_density_method 'not measured'
_exptl_crystal_description block
_exptl_crystal_F_000 6960
_exptl_crystal_recrystallization_method 'Re-crystallisation from solvent: toluene and hexane'
_exptl_crystal_size_max 0.19
_exptl_crystal_size_mid 0.14
_exptl_crystal_size_min 0.12
_refine_diff_density_max 0.203
_refine_diff_density_min -0.210
_refine_diff_density_rms 0.042
_refine_ls_abs_structure_details
;
 Flack x determined using 6245 quotients [(I+)-(I-)]/[(I+)+(I-)]
 (Parsons, Flack and Wagner, Acta Cryst. B69 (2013) 249-259).
;
_refine_ls_abs_structure_Flack 3.83(15)
_refine_ls_extinction_method none
_refine_ls_goodness_of_fit_ref 1.045
_refine_ls_hydrogen_treatment constr
_refine_ls_matrix_type full
_refine_ls_number_parameters 1177
_refine_ls_number_reflns 23917
_refine_ls_number_restraints 96
_refine_ls_restrained_S_all 1.045
_refine_ls_R_factor_all 0.0855
_refine_ls_R_factor_gt 0.0650
_refine_ls_shift/su_max 0.000
_refine_ls_shift/su_mean 0.000
_refine_ls_structure_factor_coef Fsqd
_refine_ls_weighting_details 'w=1/[\s^2^(Fo^2^)+(0.1065P)^2^+5.8755P] where P=(Fo^2^+2Fc^2^)/3'
_refine_ls_weighting_scheme calc
_refine_ls_wR_factor_gt 0.1795
_refine_ls_wR_factor_ref 0.1963
_reflns_Friedel_coverage 0.778
_reflns_Friedel_fraction_full 0.982
_reflns_Friedel_fraction_max 0.922
_reflns_number_gt 17949
_reflns_number_total 23917
_reflns_threshold_expression 'I > 2\s(I)'
_cod_data_source_file d0sc02452j2.cif
_cod_data_source_block zkg
_cod_database_code 1558859
_shelx_shelxl_version_number 2018/3
_shelx_space_group_comment
;
The symmetry employed for this shelxl refinement is uniquely defined
by the following loop, which should always be used as a source of
symmetry information in preference to the above space-group names.
They are only intended as comments.
;
_shelx_estimated_absorpt_t_max 0.954
_shelx_estimated_absorpt_t_min 0.928
_olex2_refinement_description
;
1. Fixed Uiso
 At 1.2 times of:
  All C(H) groups
 At 1.5 times of:
  All C(H,H,H) groups
2. Restrained distances
 C126-C132
 1.506 with sigma of 0.005
 C127-C132 = C131-C132
 2.509 with sigma of 0.005
3. Uiso/Uaniso restraints and constraints
Uanis(C126) \\sim Ueq, Uanis(C127) \\sim Ueq, Uanis(C128) \\sim Ueq,
Uanis(C129) \\sim Ueq, Uanis(C130) \\sim Ueq, Uanis(C131) \\sim Ueq,
Uanis(C132) \\sim Ueq: with sigma of 0.1 and sigma for terminal atoms of 0.2
4. Rigid body (RIGU) restrains
 C126, C127, C128, C129, C130, C131, C132
 with sigma for 1-2 distances of 0.004 and sigma for 1-3 distances of 0.004
 C10, C11
 with sigma for 1-2 distances of 0.004 and sigma for 1-3 distances of 0.004
 C35, C36
 with sigma for 1-2 distances of 0.004 and sigma for 1-3 distances of 0.004
5.a Me refined with riding coordinates:
 C132(H13A,H13B,H13C)
5.b Aromatic/amide H refined with riding coordinates:
 C3(H3), C5(H5), C6(H6), C9(H9), C10(H10), C11(H11), C12(H12), C15(H15),
 C17(H17), C18(H18), C21(H21), C22(H22), C23(H23), C24(H24), C28(H28), C30(H30),
  C31(H31), C34(H34), C35(H35), C36(H36), C37(H37), C40(H40), C42(H42),
 C43(H43), C46(H46), C47(H47), C48(H48), C49(H49), C53(H53), C55(H55), C56(H56),
  C59(H59), C60(H60), C61(H61), C62(H62), C65(H65), C67(H67), C68(H68),
 C71(H71), C72(H72), C73(H73), C74(H74), C78(H78), C80(H80), C81(H81), C84(H84),
  C85(H85), C86(H86), C87(H87), C90(H90), C92(H92), C93(H93), C96(H96),
 C97(H97), C98(H98), C99(H99), C103(H103), C105(H105), C106(H106), C109(H109),
 C110(H110), C111(H111), C112(H112), C115(H115), C117(H117), C118(H118),
 C121(H121), C122(H122), C123(H123), C124(H124), C127(H127), C128(H128),
 C129(H129), C130(H130), C131(H131)
5.c Fitted hexagon refined as free rotating group:
 C126(C127,C128,C129,C130,C131)
;
_olex2_submission_special_instructions 'No special instructions were received'
_oxdiff_exptl_absorpt_empirical_details
;
Empirical correction (ABSPACK) includes:
- Absorption correction using spherical harmonics
- Frame scaling
;

loop_
_space_group_symop_operation_xyz
'x, y, z'
'-y+1/2, x+1/2, z+3/4'
'-x, -y, z+1/2'
'y+1/2, -x+1/2, z+1/4'
'x+1/2, -y+1/2, -z+1/4'
'-x+1/2, y+1/2, -z+3/4'
'y, x, -z'
'-y, -x, -z+1/2'

loop_
_atom_site_label
_atom_site_type_symbol
_atom_site_fract_x
_atom_site_fract_y
_atom_site_fract_z
_atom_site_U_iso_or_equiv
_atom_site_adp_type
_atom_site_occupancy
_atom_site_site_symmetry_order
_atom_site_calc_flag
_atom_site_refinement_flags_posn
_atom_site_refinement_flags_adp
_atom_site_refinement_flags_occupancy
_atom_site_disorder_assembly
_atom_site_disorder_group
C1 C -0.36863(19) -0.2466(2) -0.07998(11) 0.0624(12) Uani 1 1 d . . . . .
C2 C -0.42295(18) -0.2823(2) -0.07705(11) 0.0591(11) Uani 1 1 d . . . . .
C3 C -0.47401(18) -0.26975(19) -0.06240(11) 0.0572(11) Uani 1 1 d . . . . .
H3 H -0.478671 -0.234596 -0.052642 0.069 Uiso 1 1 calc R . . . .
C4 C -0.51864(18) -0.31043(18) -0.06237(11) 0.0551(10) Uani 1 1 d . . . . .
C5 C -0.51230(19) -0.36275(19) -0.07790(10) 0.0546(10) Uani 1 1 d . . . . .
H5 H -0.542855 -0.388660 -0.078962 0.065 Uiso 1 1 calc R . . . .
C6 C -0.4593(2) -0.3758(2) -0.09187(11) 0.0641(11) Uani 1 1 d . . . . .
H6 H -0.453954 -0.411020 -0.101408 0.077 Uiso 1 1 calc R . . . .
C7 C -0.41614(19) -0.3360(2) -0.09120(11) 0.0602(11) Uani 1 1 d . . . . .
C8 C -0.3555(2) -0.3386(2) -0.10237(11) 0.0662(13) Uani 1 1 d . . . . .
C9 C -0.3264(3) -0.3825(3) -0.11815(13) 0.0790(15) Uani 1 1 d . . . . .
H9 H -0.344173 -0.417245 -0.123002 0.095 Uiso 1 1 calc R . . . .
C10 C -0.2690(3) -0.3709(3) -0.12612(13) 0.0857(17) Uani 1 1 d . U . . .
H10 H -0.249119 -0.398297 -0.137264 0.103 Uiso 1 1 calc R . . . .
C11 C -0.2410(2) -0.3214(3) -0.11837(12) 0.0792(16) Uani 1 1 d . U . . .
H11 H -0.202507 -0.316263 -0.123594 0.095 Uiso 1 1 calc R . . . .
C12 C -0.26934(19) -0.2797(3) -0.10305(11) 0.0712(15) Uani 1 1 d . . . . .
H12 H -0.250542 -0.245711 -0.097774 0.085 Uiso 1 1 calc R . . . .
C13 C -0.32719(19) -0.2881(2) -0.09521(11) 0.0611(12) Uani 1 1 d . . . . .
C14 C -0.37553(17) -0.1916(2) -0.09838(11) 0.0601(11) Uani 1 1 d . . . . .
C15 C -0.38819(19) -0.1875(2) -0.12866(11) 0.0626(12) Uani 1 1 d . . . . .
H15 H -0.396755 -0.220295 -0.139817 0.075 Uiso 1 1 calc R . . . .
C16 C -0.38785(19) -0.1334(2) -0.14205(11) 0.0609(11) Uani 1 1 d . . . . .
C17 C -0.3775(2) -0.0836(2) -0.12411(12) 0.0659(12) Uani 1 1 d . . . . .
H17 H -0.378833 -0.047425 -0.133092 0.079 Uiso 1 1 calc R . . . .
C18 C -0.3655(2) -0.0873(2) -0.09395(12) 0.0683(13) Uani 1 1 d . . . . .
H18 H -0.359405 -0.054412 -0.082430 0.082 Uiso 1 1 calc R . . . .
C19 C -0.3629(2) -0.1433(2) -0.08105(12) 0.0656(12) Uani 1 1 d . . . . .
C20 C -0.3475(2) -0.1601(2) -0.05065(11) 0.0646(12) Uani 1 1 d . . . . .
C21 C -0.3295(3) -0.1277(3) -0.02595(13) 0.0833(16) Uani 1 1 d . . . . .
H21 H -0.325693 -0.087862 -0.027388 0.100 Uiso 1 1 calc R . . . .
C22 C -0.3178(3) -0.1552(3) 0.00017(14) 0.0797(15) Uani 1 1 d . . . . .
H22 H -0.307993 -0.133882 0.017085 0.096 Uiso 1 1 calc R . . . .
C23 C -0.3202(3) -0.2160(3) 0.00200(12) 0.0773(15) Uani 1 1 d . . . . .
H23 H -0.310341 -0.234122 0.019888 0.093 Uiso 1 1 calc R . . . .
C24 C -0.3370(2) -0.2490(3) -0.02233(13) 0.0738(14) Uani 1 1 d . . . . .
H24 H -0.340019 -0.288937 -0.020913 0.089 Uiso 1 1 calc R . . . .
C25 C -0.34947(19) -0.2199(2) -0.04940(11) 0.0610(11) Uani 1 1 d . . . . .
C26 C -0.73852(17) -0.31662(18) -0.04309(9) 0.0476(9) Uani 1 1 d . . . . .
C27 C -0.67447(17) -0.30511(17) -0.03644(9) 0.0459(9) Uani 1 1 d . . . . .
C28 C -0.62692(17) -0.31363(17) -0.05529(9) 0.0451(8) Uani 1 1 d . . . . .
H28 H -0.631418 -0.327837 -0.074668 0.054 Uiso 1 1 calc R . . . .
C29 C -0.57223(18) -0.29993(16) -0.04386(10) 0.0503(9) Uani 1 1 d . . . . .
C30 C -0.56527(19) -0.27873(17) -0.01511(11) 0.0554(10) Uani 1 1 d . . . . .
H30 H -0.528550 -0.269319 -0.008274 0.066 Uiso 1 1 calc R . . . .
C31 C -0.6124(2) -0.27131(19) 0.00370(10) 0.0557(10) Uani 1 1 d . . . . .
H31 H -0.607553 -0.256881 0.023009 0.067 Uiso 1 1 calc R . . . .
C32 C -0.66724(19) -0.28582(18) -0.00679(9) 0.0516(9) Uani 1 1 d . . . . .
C33 C -0.7225(2) -0.2864(2) 0.00834(10) 0.0563(10) Uani 1 1 d . . . . .
C34 C -0.7378(3) -0.2758(2) 0.03824(12) 0.0745(14) Uani 1 1 d . . . . .
H34 H -0.709832 -0.265433 0.052210 0.089 Uiso 1 1 calc R . . . .
C35 C -0.7949(3) -0.2809(3) 0.04672(14) 0.0877(17) Uani 1 1 d . U . . .
H35 H -0.805751 -0.271767 0.066240 0.105 Uiso 1 1 calc R . . . .
C36 C -0.8365(3) -0.2997(3) 0.02630(14) 0.0907(18) Uani 1 1 d . U . . .
H36 H -0.874271 -0.305543 0.032678 0.109 Uiso 1 1 calc R . . . .
C37 C -0.8220(2) -0.3096(2) -0.00332(12) 0.0692(13) Uani 1 1 d . . . . .
H37 H -0.850105 -0.320290 -0.017144 0.083 Uiso 1 1 calc R . . . .
C38 C -0.76530(19) -0.3035(2) -0.01212(9) 0.0534(10) Uani 1 1 d . . . . .
C39 C -0.76358(17) -0.27944(19) -0.06808(9) 0.0506(9) Uani 1 1 d . . . . .
C40 C -0.76159(18) -0.21996(19) -0.07101(10) 0.0536(10) Uani 1 1 d . . . . .
H40 H -0.741393 -0.197781 -0.057156 0.064 Uiso 1 1 calc R . . . .
C41 C -0.7902(2) -0.1936(2) -0.09497(10) 0.0595(11) Uani 1 1 d . . . . .
C42 C -0.8186(3) -0.2280(2) -0.11573(12) 0.0725(14) Uani 1 1 d . . . . .
H42 H -0.838307 -0.210508 -0.131443 0.087 Uiso 1 1 calc R . . . .
C43 C -0.8184(2) -0.2869(2) -0.11386(11) 0.0681(13) Uani 1 1 d . . . . .
H43 H -0.835698 -0.309067 -0.128751 0.082 Uiso 1 1 calc R . . . .
C44 C -0.7924(2) -0.3129(2) -0.08963(10) 0.0580(11) Uani 1 1 d . . . . .
C45 C -0.78472(19) -0.3742(2) -0.08093(10) 0.0562(10) Uani 1 1 d . . . . .
C46 C -0.8045(2) -0.4242(2) -0.09443(11) 0.0649(12) Uani 1 1 d . . . . .
H46 H -0.826274 -0.422307 -0.111921 0.078 Uiso 1 1 calc R . . . .
C47 C -0.7913(2) -0.4783(2) -0.08146(11) 0.0624(11) Uani 1 1 d . . . . .
H47 H -0.802814 -0.512420 -0.090658 0.075 Uiso 1 1 calc R . . . .
C48 C -0.76079(18) -0.47917(19) -0.05455(10) 0.0526(9) Uani 1 1 d . . . . .
H48 H -0.752605 -0.514552 -0.045679 0.063 Uiso 1 1 calc R . . . .
C49 C -0.74203(17) -0.42885(19) -0.04045(10) 0.0515(9) Uani 1 1 d . . . . .
H49 H -0.722063 -0.430462 -0.022371 0.062 Uiso 1 1 calc R . . . .
C50 C -0.75364(17) -0.37737(18) -0.05377(9) 0.0495(9) Uani 1 1 d . . . . .
C51 C -0.8883(2) 0.00215(19) -0.11438(10) 0.0567(10) Uani 1 1 d . . . . .
C52 C -0.8378(2) -0.03922(19) -0.10724(9) 0.0548(10) Uani 1 1 d . . . . .
C53 C -0.8392(2) -0.09905(19) -0.10658(9) 0.0544(10) Uani 1 1 d . . . . .
H53 H -0.872474 -0.118966 -0.111968 0.065 Uiso 1 1 calc R . . . .
C54 C -0.7897(2) -0.1288(2) -0.09765(11) 0.0626(12) Uani 1 1 d . . . . .
C55 C -0.7409(2) -0.0974(2) -0.09049(13) 0.0747(14) Uani 1 1 d . . . . .
H55 H -0.707296 -0.117150 -0.085472 0.090 Uiso 1 1 calc R . . . .
C56 C -0.7401(2) -0.0365(2) -0.09052(13) 0.0767(15) Uani 1 1 d . . . . .
H56 H -0.707095 -0.016267 -0.085038 0.092 Uiso 1 1 calc R . . . .
C57 C -0.7897(2) -0.0080(2) -0.09895(11) 0.0660(12) Uani 1 1 d . . . . .
C58 C -0.8032(3) 0.0533(2) -0.09933(12) 0.0784(16) Uani 1 1 d . . . . .
C59 C -0.7695(3) 0.1022(3) -0.09170(16) 0.098(2) Uani 1 1 d . . . . .
H59 H -0.731088 0.098818 -0.086000 0.118 Uiso 1 1 calc R . . . .
C60 C -0.7965(6) 0.1548(4) -0.0931(2) 0.135(4) Uani 1 1 d . . . . .
H60 H -0.775964 0.187194 -0.086940 0.162 Uiso 1 1 calc R . . . .
C61 C -0.8513(4) 0.1624(3) -0.10309(18) 0.109(2) Uani 1 1 d . . . . .
H61 H -0.865990 0.199545 -0.105095 0.131 Uiso 1 1 calc R . . . .
C62 C -0.8856(3) 0.1155(2) -0.11030(13) 0.0863(17) Uani 1 1 d . . . . .
H62 H -0.923654 0.120252 -0.116354 0.104 Uiso 1 1 calc R . . . .
C63 C -0.8605(3) 0.0598(2) -0.10812(10) 0.0674(13) Uani 1 1 d . . . . .
C64 C -0.91225(18) -0.00473(17) -0.14664(9) 0.0482(9) Uani 1 1 d . . . . .
C65 C -0.88532(18) 0.00610(16) -0.17305(9) 0.0473(9) Uani 1 1 d . . . . .
H65 H -0.847345 0.019019 -0.173359 0.057 Uiso 1 1 calc R . . . .
C66 C -0.91584(16) -0.00256(16) -0.20006(9) 0.0469(9) Uani 1 1 d . . . . .
C67 C -0.97316(17) -0.02194(19) -0.19977(11) 0.0553(10) Uani 1 1 d . . . . .
H67 H -0.992974 -0.027827 -0.217651 0.066 Uiso 1 1 calc R . . . .
C68 C -1.00076(19) -0.03253(19) -0.17150(11) 0.0575(11) Uani 1 1 d . . . . .
H68 H -1.038780 -0.045261 -0.170789 0.069 Uiso 1 1 calc R . . . .
C69 C -0.9699(2) -0.02352(19) -0.14527(11) 0.0571(10) Uani 1 1 d . . . . .
C70 C -0.9863(2) -0.0276(2) -0.11355(13) 0.0733(14) Uani 1 1 d . . . . .
C71 C -1.0390(3) -0.0425(3) -0.09981(17) 0.103(2) Uani 1 1 d . . . . .
H71 H -1.070851 -0.050668 -0.111762 0.124 Uiso 1 1 calc R . . . .
C72 C -1.0442(4) -0.0450(4) -0.07002(19) 0.123(3) Uani 1 1 d . . . . .
H72 H -1.078741 -0.057334 -0.061564 0.148 Uiso 1 1 calc R . . . .
C73 C -0.9964(4) -0.0286(5) -0.05062(19) 0.144(4) Uani 1 1 d . . . . .
H73 H -0.999388 -0.029360 -0.029818 0.173 Uiso 1 1 calc R . . . .
C74 C -0.9463(3) -0.0119(4) -0.06511(15) 0.102(2) Uani 1 1 d . . . . .
H74 H -0.915072 -0.000609 -0.053360 0.123 Uiso 1 1 calc R . . . .
C75 C -0.9398(2) -0.0109(2) -0.09532(11) 0.0680(12) Uani 1 1 d . . . . .
C76 C -0.78702(15) -0.05308(16) -0.29160(9) 0.0437(8) Uani 1 1 d . . . . .
C77 C -0.82824(15) -0.01671(16) -0.27175(9) 0.0431(8) Uani 1 1 d . . . . .
C78 C -0.85267(15) -0.03016(16) -0.24446(9) 0.0425(8) Uani 1 1 d . . . . .
H78 H -0.844845 -0.065530 -0.235501 0.051 Uiso 1 1 calc R . . . .
C79 C -0.88861(16) 0.00857(16) -0.23042(9) 0.0430(8) Uani 1 1 d . . . . .
C80 C -0.89850(19) 0.06305(17) -0.24422(10) 0.0513(10) Uani 1 1 d . . . . .
H80 H -0.921436 0.090066 -0.234433 0.062 Uiso 1 1 calc R . . . .
C81 C -0.87512(18) 0.07674(17) -0.27153(10) 0.0501(9) Uani 1 1 d . . . . .
H81 H -0.883304 0.111817 -0.280715 0.060 Uiso 1 1 calc R . . . .
C82 C -0.83884(16) 0.03683(17) -0.28517(9) 0.0471(9) Uani 1 1 d . . . . .
C83 C -0.80858(18) 0.03924(19) -0.31389(10) 0.0528(10) Uani 1 1 d . . . . .
C84 C -0.8050(3) 0.0826(2) -0.33526(12) 0.0757(14) Uani 1 1 d . . . . .
H84 H -0.824100 0.117378 -0.332188 0.091 Uiso 1 1 calc R . . . .
C85 C -0.7726(3) 0.0742(3) -0.36143(14) 0.0877(17) Uani 1 1 d . . . . .
H85 H -0.769831 0.103240 -0.375771 0.105 Uiso 1 1 calc R . . . .
C86 C -0.7443(3) 0.0209(3) -0.36566(13) 0.0911(19) Uani 1 1 d . . . . .
H86 H -0.722959 0.014912 -0.383037 0.109 Uiso 1 1 calc R . . . .
C87 C -0.7478(2) -0.0233(2) -0.34418(11) 0.0673(12) Uani 1 1 d . . . . .
H87 H -0.729553 -0.058529 -0.347260 0.081 Uiso 1 1 calc R . . . .
C88 C -0.77887(18) -0.01307(18) -0.31854(10) 0.0519(9) Uani 1 1 d . . . . .
C89 C -0.72992(16) -0.06656(17) -0.27563(9) 0.0464(9) Uani 1 1 d . . . . .
C90 C -0.68907(17) -0.02960(18) -0.26585(9) 0.0482(9) Uani 1 1 d . . . . .
H90 H -0.694595 0.010012 -0.267445 0.058 Uiso 1 1 calc R . . . .
C91 C -0.63776(18) -0.0518(2) -0.25316(11) 0.0575(10) Uani 1 1 d . . . . .
C92 C -0.6310(2) -0.1118(2) -0.25062(16) 0.0819(17) Uani 1 1 d . . . . .
H92 H -0.597538 -0.126725 -0.242140 0.098 Uiso 1 1 calc R . . . .
C93 C -0.6739(2) -0.1492(2) -0.26066(15) 0.0745(15) Uani 1 1 d . . . . .
H93 H -0.669293 -0.188809 -0.258607 0.089 Uiso 1 1 calc R . . . .
C94 C -0.72370(17) -0.12710(19) -0.27376(12) 0.0606(12) Uani 1 1 d . . . . .
C95 C -0.77341(19) -0.15499(18) -0.28792(11) 0.0567(10) Uani 1 1 d . . . . .
C96 C -0.78648(19) -0.21372(19) -0.29105(14) 0.0707(14) Uani 1 1 d . . . . .
H96 H -0.762844 -0.242070 -0.282885 0.085 Uiso 1 1 calc R . . . .
C97 C -0.8364(2) -0.2279(2) -0.30692(13) 0.0687(13) Uani 1 1 d . . . . .
H97 H -0.845867 -0.266463 -0.309983 0.082 Uiso 1 1 calc R . . . .
C98 C -0.87130(18) -0.18564(18) -0.31796(9) 0.0504(9) Uani 1 1 d . . . . .
H98 H -0.904655 -0.196216 -0.328165 0.061 Uiso 1 1 calc R . . . .
C99 C -0.85930(17) -0.1287(2) -0.31463(10) 0.0526(10) Uani 1 1 d . . . . .
H99 H -0.883578 -0.100870 -0.322734 0.063 Uiso 1 1 calc R . . . .
C100 C -0.80964(16) -0.11271(17) -0.29874(9) 0.0474(9) Uani 1 1 d . . . . .
C101 C -0.42488(16) -0.01014(17) -0.23489(10) 0.0487(9) Uani 1 1 d . . . . .
C102 C -0.48949(16) 0.00188(18) -0.23369(9) 0.0491(9) Uani 1 1 d . . . . .
C103 C -0.53336(16) -0.03178(17) -0.24562(10) 0.0490(9) Uani 1 1 d . . . . .
H103 H -0.524665 -0.065914 -0.255600 0.059 Uiso 1 1 calc R . . . .
C104 C -0.59170(17) -0.01377(18) -0.24248(10) 0.0535(10) Uani 1 1 d . . . . .
C105 C -0.60116(17) 0.0387(2) -0.22827(10) 0.0549(10) Uani 1 1 d . . . . .
H105 H -0.638963 0.051728 -0.226605 0.066 Uiso 1 1 calc R . . . .
C106 C -0.55833(18) 0.0723(2) -0.21660(10) 0.0568(10) Uani 1 1 d . . . . .
H106 H -0.567001 0.106844 -0.207025 0.068 Uiso 1 1 calc R . . . .
C107 C -0.50078(17) 0.05362(19) -0.21932(10) 0.0519(9) Uani 1 1 d . . . . .
C108 C -0.44587(18) 0.07821(19) -0.20840(10) 0.0538(10) Uani 1 1 d . . . . .
C109 C -0.4349(2) 0.1233(2) -0.18878(11) 0.0684(13) Uani 1 1 d . . . . .
H109 H -0.464934 0.146248 -0.181765 0.082 Uiso 1 1 calc R . . . .
C110 C -0.3789(2) 0.1339(3) -0.17977(11) 0.0746(14) Uani 1 1 d . . . . .
H110 H -0.371348 0.165364 -0.167441 0.090 Uiso 1 1 calc R . . . .
C111 C -0.3337(2) 0.0986(3) -0.18873(11) 0.0689(13) Uani 1 1 d . . . . .
H111 H -0.296568 0.105368 -0.181693 0.083 Uiso 1 1 calc R . . . .
C112 C -0.34427(18) 0.0526(2) -0.20838(10) 0.0565(10) Uani 1 1 d . . . . .
H112 H -0.314196 0.029535 -0.215218 0.068 Uiso 1 1 calc R . . . .
C113 C -0.40156(17) 0.0421(2) -0.21758(9) 0.0499(9) Uani 1 1 d . . . . .
C114 C -0.40875(17) -0.0654(2) -0.21779(10) 0.0532(10) Uani 1 1 d . . . . .
C115 C -0.41371(17) -0.0749(2) -0.18775(11) 0.0547(10) Uani 1 1 d . . . . .
H115 H -0.432002 -0.047711 -0.175709 0.066 Uiso 1 1 calc R . . . .
C116 C -0.39140(18) -0.1255(2) -0.17482(11) 0.0563(10) Uani 1 1 d . . . . .
C117 C -0.3678(2) -0.1672(2) -0.19493(12) 0.0638(12) Uani 1 1 d . . . . .
H117 H -0.355351 -0.202380 -0.187273 0.077 Uiso 1 1 calc R . . . .
C118 C -0.3629(2) -0.1571(2) -0.22555(13) 0.0665(12) Uani 1 1 d . . . . .
H118 H -0.346873 -0.184810 -0.238134 0.080 Uiso 1 1 calc R . . . .
C119 C -0.38245(18) -0.10472(19) -0.23707(11) 0.0554(10) Uani 1 1 d . . . . .
C120 C -0.37917(17) -0.07909(19) -0.26687(11) 0.0561(10) Uani 1 1 d . . . . .
C121 C -0.3564(2) -0.1005(2) -0.29369(11) 0.0676(12) Uani 1 1 d . . . . .
H121 H -0.340571 -0.137346 -0.294318 0.081 Uiso 1 1 calc R . . . .
C122 C -0.3573(2) -0.0678(2) -0.31854(12) 0.0714(13) Uani 1 1 d . . . . .
H122 H -0.342051 -0.081997 -0.336362 0.086 Uiso 1 1 calc R . . . .
C123 C -0.3810(2) -0.0126(2) -0.31772(11) 0.0635(12) Uani 1 1 d . . . . .
H123 H -0.382078 0.009196 -0.335213 0.076 Uiso 1 1 calc R . . . .
C124 C -0.40305(19) 0.0104(2) -0.29155(10) 0.0563(10) Uani 1 1 d . . . . .
H124 H -0.418077 0.047594 -0.291225 0.068 Uiso 1 1 calc R . . . .
C125 C -0.40228(17) -0.02327(19) -0.26557(10) 0.0515(9) Uani 1 1 d . . . . .
C126 C -0.0975(4) -0.8465(4) -0.01166(17) 0.195(5) Uani 1 1 d D U . . .
C127 C -0.1340(3) -0.8256(3) -0.0339(2) 0.180(5) Uani 1 1 d DG U . . .
H127 H -0.167784 -0.806410 -0.028670 0.216 Uiso 1 1 calc R . . . .
C128 C -0.1201(5) -0.8335(5) -0.0640(2) 0.296(12) Uani 1 1 d G U . . .
H128 H -0.144488 -0.819502 -0.078835 0.355 Uiso 1 1 calc R . . . .
C129 C -0.0696(6) -0.8622(5) -0.07177(16) 0.236(9) Uani 1 1 d G U . . .
H129 H -0.060284 -0.867415 -0.091880 0.283 Uiso 1 1 calc R . . . .
C130 C -0.0331(5) -0.8830(5) -0.0495(2) 0.253(9) Uani 1 1 d G U . . .
H130 H 0.000625 -0.902237 -0.054760 0.304 Uiso 1 1 calc R . . . .
C131 C -0.0471(4) -0.8752(5) -0.01948(19) 0.235(8) Uani 1 1 d DG U . . .
H131 H -0.022670 -0.889146 -0.004595 0.282 Uiso 1 1 calc R . . . .
C132 C -0.1159(7) -0.8434(8) 0.0206(2) 0.242(8) Uani 1 1 d D U . . .
H13A H -0.086125 -0.859457 0.033108 0.363 Uiso 1 1 calc R . . . .
H13B H -0.122286 -0.803907 0.026140 0.363 Uiso 1 1 calc R . . . .
H13C H -0.150843 -0.864964 0.023321 0.363 Uiso 1 1 calc R . . . .

loop_
_atom_site_aniso_label
_atom_site_aniso_U_11
_atom_site_aniso_U_22
_atom_site_aniso_U_33
_atom_site_aniso_U_23
_atom_site_aniso_U_13
_atom_site_aniso_U_12
C1 0.042(2) 0.065(3) 0.079(3) 0.030(2) 0.000(2) -0.005(2)
C2 0.044(2) 0.054(2) 0.080(3) 0.023(2) -0.004(2) 0.0013(19)
C3 0.046(2) 0.043(2) 0.083(3) 0.014(2) -0.004(2) -0.0063(17)
C4 0.045(2) 0.046(2) 0.074(3) 0.019(2) -0.007(2) -0.0068(17)
C5 0.048(2) 0.048(2) 0.068(3) 0.0080(19) -0.0004(19) -0.0089(18)
C6 0.067(3) 0.057(3) 0.068(3) 0.007(2) -0.002(2) 0.004(2)
C7 0.047(2) 0.056(3) 0.078(3) 0.025(2) 0.003(2) 0.0019(19)
C8 0.046(2) 0.085(3) 0.068(3) 0.028(3) 0.000(2) 0.010(2)
C9 0.071(3) 0.082(4) 0.084(3) 0.017(3) 0.002(3) 0.016(3)
C10 0.067(3) 0.113(5) 0.077(3) 0.032(3) 0.013(3) 0.029(3)
C11 0.051(3) 0.120(5) 0.067(3) 0.029(3) -0.002(2) 0.015(3)
C12 0.036(2) 0.112(4) 0.066(3) 0.035(3) -0.005(2) 0.004(2)
C13 0.046(2) 0.070(3) 0.067(3) 0.024(2) -0.007(2) 0.005(2)
C14 0.0329(19) 0.068(3) 0.079(3) 0.023(2) -0.0123(19) -0.0027(19)
C15 0.048(2) 0.060(3) 0.079(3) 0.015(2) -0.016(2) -0.007(2)
C16 0.043(2) 0.064(3) 0.076(3) 0.017(2) -0.009(2) -0.003(2)
C17 0.064(3) 0.055(3) 0.078(3) 0.019(2) -0.005(2) -0.004(2)
C18 0.062(3) 0.064(3) 0.079(3) 0.021(2) -0.001(2) 0.000(2)
C19 0.051(2) 0.066(3) 0.079(3) 0.027(2) -0.010(2) -0.006(2)
C20 0.048(2) 0.072(3) 0.074(3) 0.018(2) -0.008(2) -0.010(2)
C21 0.099(4) 0.075(4) 0.076(3) 0.004(3) 0.013(3) -0.002(3)
C22 0.080(4) 0.076(4) 0.083(4) 0.014(3) -0.006(3) 0.011(3)
C23 0.076(3) 0.096(4) 0.060(3) 0.022(3) 0.000(3) 0.001(3)
C24 0.054(3) 0.080(3) 0.088(4) 0.029(3) -0.007(2) -0.007(2)
C25 0.040(2) 0.067(3) 0.075(3) 0.019(2) -0.007(2) -0.0057(19)
C26 0.042(2) 0.050(2) 0.050(2) 0.0081(17) -0.0047(16) 0.0042(17)
C27 0.042(2) 0.044(2) 0.051(2) 0.0091(16) -0.0062(16) 0.0001(16)
C28 0.045(2) 0.045(2) 0.0452(19) 0.0088(16) -0.0057(16) -0.0038(16)
C29 0.044(2) 0.0382(19) 0.069(3) 0.0084(18) -0.0078(18) 0.0009(16)
C30 0.050(2) 0.038(2) 0.078(3) 0.005(2) -0.019(2) -0.0044(17)
C31 0.063(3) 0.047(2) 0.056(2) -0.0019(19) -0.013(2) -0.0001(19)
C32 0.058(2) 0.044(2) 0.053(2) 0.0011(17) -0.0062(19) -0.0022(18)
C33 0.061(3) 0.056(2) 0.052(2) 0.0037(19) 0.006(2) 0.003(2)
C34 0.098(4) 0.063(3) 0.062(3) -0.006(2) -0.006(3) 0.008(3)
C35 0.104(5) 0.089(4) 0.071(3) 0.004(3) 0.028(3) 0.006(3)
C36 0.080(4) 0.110(5) 0.083(4) -0.003(3) 0.029(3) 0.003(3)
C37 0.057(3) 0.081(3) 0.069(3) 0.005(3) 0.008(2) 0.010(2)
C38 0.050(2) 0.060(3) 0.051(2) 0.0027(19) 0.0006(18) 0.0069(19)
C39 0.043(2) 0.059(2) 0.049(2) 0.0100(18) -0.0102(17) -0.0031(18)
C40 0.043(2) 0.055(2) 0.063(2) 0.010(2) -0.0028(18) 0.0003(18)
C41 0.061(3) 0.061(3) 0.056(2) 0.008(2) -0.006(2) -0.001(2)
C42 0.080(3) 0.063(3) 0.074(3) 0.007(2) -0.029(3) 0.013(3)
C43 0.081(3) 0.064(3) 0.060(3) -0.001(2) -0.027(2) 0.009(2)
C44 0.066(3) 0.052(2) 0.056(2) 0.0043(19) -0.018(2) 0.005(2)
C45 0.046(2) 0.057(2) 0.066(3) 0.000(2) -0.0110(19) 0.0066(19)
C46 0.070(3) 0.067(3) 0.058(3) 0.002(2) -0.019(2) -0.001(2)
C47 0.051(2) 0.060(3) 0.076(3) 0.001(2) -0.003(2) -0.004(2)
C48 0.044(2) 0.052(2) 0.062(2) -0.0017(19) 0.0033(19) 0.0004(18)
C49 0.0381(19) 0.057(2) 0.059(2) 0.0056(19) -0.0018(17) -0.0019(17)
C50 0.0387(19) 0.053(2) 0.057(2) 0.0041(18) -0.0019(17) 0.0098(17)
C51 0.065(3) 0.052(2) 0.054(2) -0.0025(19) -0.003(2) 0.003(2)
C52 0.062(3) 0.053(2) 0.050(2) 0.0058(18) 0.0015(19) -0.008(2)
C53 0.056(2) 0.053(2) 0.054(2) 0.0059(19) -0.0023(19) -0.0003(19)
C54 0.062(3) 0.054(3) 0.072(3) 0.012(2) -0.015(2) -0.002(2)
C55 0.060(3) 0.070(3) 0.094(4) 0.025(3) -0.014(3) -0.005(2)
C56 0.069(3) 0.073(3) 0.088(4) 0.017(3) -0.010(3) -0.027(3)
C57 0.058(3) 0.077(3) 0.063(3) 0.013(2) 0.001(2) -0.015(2)
C58 0.103(4) 0.069(3) 0.064(3) -0.005(2) -0.003(3) -0.034(3)
C59 0.105(5) 0.094(5) 0.096(4) -0.010(4) -0.003(4) -0.035(4)
C60 0.200(11) 0.070(5) 0.135(7) -0.022(4) -0.013(7) -0.049(6)
C61 0.141(7) 0.071(4) 0.116(5) -0.044(4) 0.008(5) -0.011(4)
C62 0.116(5) 0.062(3) 0.081(3) -0.017(3) 0.003(3) 0.013(3)
C63 0.095(4) 0.055(3) 0.052(2) -0.002(2) 0.001(2) 0.009(3)
C64 0.052(2) 0.041(2) 0.051(2) 0.0025(16) -0.0020(17) 0.0049(17)
C65 0.050(2) 0.0323(18) 0.060(2) 0.0015(16) -0.0004(18) 0.0066(16)
C66 0.0401(19) 0.0390(19) 0.062(2) -0.0068(17) -0.0021(17) 0.0020(15)
C67 0.039(2) 0.051(2) 0.076(3) -0.011(2) 0.0004(19) 0.0013(17)
C68 0.045(2) 0.053(2) 0.074(3) 0.002(2) 0.006(2) 0.0006(19)
C69 0.053(2) 0.048(2) 0.071(3) -0.005(2) 0.015(2) 0.0011(19)
C70 0.070(3) 0.070(3) 0.079(3) -0.001(3) 0.023(3) -0.002(3)
C71 0.078(4) 0.124(6) 0.108(5) 0.016(4) 0.033(4) 0.000(4)
C72 0.109(6) 0.151(7) 0.109(6) 0.006(5) 0.061(5) -0.017(5)
C73 0.122(7) 0.221(11) 0.090(5) 0.001(6) 0.042(5) -0.007(7)
C74 0.102(5) 0.124(6) 0.081(4) 0.004(4) 0.011(4) 0.006(4)
C75 0.082(3) 0.066(3) 0.056(3) -0.005(2) 0.011(2) -0.001(3)
C76 0.0279(16) 0.0410(19) 0.062(2) -0.0055(17) 0.0043(16) 0.0027(14)
C77 0.0336(17) 0.0425(19) 0.053(2) -0.0023(16) -0.0069(15) 0.0030(15)
C78 0.0299(16) 0.0368(18) 0.061(2) -0.0018(16) -0.0055(16) -0.0001(14)
C79 0.0381(18) 0.0401(19) 0.051(2) -0.0005(16) -0.0072(16) -0.0035(15)
C80 0.054(2) 0.0369(19) 0.063(2) -0.0062(17) -0.016(2) 0.0126(17)
C81 0.050(2) 0.0348(18) 0.066(2) -0.0008(17) -0.0050(19) 0.0027(16)
C82 0.0355(18) 0.044(2) 0.061(2) -0.0040(17) -0.0102(16) -0.0034(16)
C83 0.043(2) 0.053(2) 0.063(2) 0.0131(19) -0.0062(18) -0.0068(18)
C84 0.085(4) 0.063(3) 0.078(3) 0.015(3) 0.001(3) -0.006(3)
C85 0.100(4) 0.082(4) 0.081(4) 0.012(3) 0.027(3) 0.002(3)
C86 0.103(5) 0.104(5) 0.067(3) 0.017(3) 0.027(3) 0.022(4)
C87 0.078(3) 0.054(3) 0.070(3) 0.008(2) 0.014(3) -0.007(2)
C88 0.048(2) 0.048(2) 0.060(2) 0.0017(19) 0.0006(19) -0.0033(18)
C89 0.0340(18) 0.042(2) 0.063(2) 0.0003(17) -0.0021(16) 0.0003(15)
C90 0.0389(19) 0.044(2) 0.062(2) 0.0013(17) 0.0009(17) 0.0038(16)
C91 0.037(2) 0.056(2) 0.079(3) 0.002(2) -0.003(2) -0.0019(18)
C92 0.043(2) 0.058(3) 0.144(5) 0.027(3) -0.031(3) -0.011(2)
C93 0.043(2) 0.044(2) 0.136(5) 0.011(3) -0.011(3) -0.0029(19)
C94 0.0334(19) 0.046(2) 0.102(4) 0.013(2) 0.001(2) 0.0012(17)
C95 0.046(2) 0.043(2) 0.080(3) 0.001(2) -0.001(2) -0.0063(18)
C96 0.041(2) 0.037(2) 0.133(5) 0.000(2) -0.013(3) -0.0036(17)
C97 0.053(3) 0.045(2) 0.108(4) -0.004(2) 0.000(3) -0.006(2)
C98 0.046(2) 0.047(2) 0.059(2) -0.0029(18) 0.0041(18) -0.0049(17)
C99 0.041(2) 0.057(2) 0.060(2) -0.0111(19) 0.0016(18) 0.0040(18)
C100 0.0348(18) 0.044(2) 0.064(2) -0.0060(18) 0.0061(17) -0.0038(15)
C101 0.0348(18) 0.042(2) 0.069(3) 0.0114(18) -0.0011(17) 0.0021(16)
C102 0.0366(19) 0.049(2) 0.061(2) 0.0040(18) -0.0023(17) -0.0076(16)
C103 0.0375(19) 0.042(2) 0.068(2) 0.0052(18) -0.0074(17) 0.0000(16)
C104 0.040(2) 0.047(2) 0.073(3) 0.0053(19) -0.0053(19) 0.0062(17)
C105 0.0291(18) 0.064(3) 0.072(3) 0.002(2) -0.0041(18) 0.0022(18)
C106 0.043(2) 0.061(3) 0.067(3) -0.004(2) -0.0036(19) 0.0060(19)
C107 0.0332(18) 0.059(2) 0.064(2) -0.001(2) 0.0039(17) 0.0015(17)
C108 0.045(2) 0.056(2) 0.060(2) 0.002(2) -0.0059(18) 0.0029(18)
C109 0.055(3) 0.083(3) 0.067(3) -0.014(3) -0.010(2) -0.004(2)
C110 0.066(3) 0.094(4) 0.064(3) -0.016(3) -0.010(2) -0.008(3)
C111 0.046(2) 0.096(4) 0.065(3) -0.005(3) -0.016(2) -0.013(2)
C112 0.041(2) 0.063(3) 0.066(3) 0.002(2) -0.0107(19) -0.0061(19)
C113 0.0362(19) 0.062(2) 0.052(2) 0.0063(18) -0.0048(16) -0.0053(18)
C114 0.0339(19) 0.057(2) 0.069(3) 0.006(2) -0.0052(18) -0.0029(17)
C115 0.0337(19) 0.058(2) 0.072(3) 0.017(2) -0.0008(18) 0.0041(17)
C116 0.040(2) 0.055(2) 0.074(3) 0.009(2) -0.0055(19) 0.0021(18)
C117 0.059(3) 0.048(2) 0.084(3) 0.019(2) -0.003(2) 0.005(2)
C118 0.055(3) 0.050(2) 0.095(4) -0.001(2) -0.006(2) 0.006(2)
C119 0.038(2) 0.054(2) 0.074(3) 0.008(2) -0.0079(19) 0.0018(18)
C120 0.037(2) 0.054(2) 0.077(3) -0.004(2) -0.0047(19) -0.0021(18)
C121 0.067(3) 0.067(3) 0.069(3) -0.014(2) 0.000(2) -0.001(2)
C122 0.068(3) 0.080(3) 0.066(3) -0.005(3) -0.008(2) 0.002(3)
C123 0.056(3) 0.076(3) 0.059(3) -0.001(2) -0.002(2) -0.007(2)
C124 0.051(2) 0.060(3) 0.058(2) 0.004(2) -0.0089(19) -0.007(2)
C125 0.0361(19) 0.053(2) 0.066(2) 0.005(2) -0.0012(18) -0.0003(17)
C126 0.164(11) 0.184(13) 0.236(12) 0.042(11) -0.015(9) -0.016(9)
C127 0.154(9) 0.084(6) 0.303(14) 0.011(8) -0.057(9) -0.012(6)
C128 0.31(2) 0.27(2) 0.307(16) -0.146(18) -0.127(16) 0.065(17)
C129 0.34(2) 0.234(17) 0.131(8) -0.045(10) -0.069(11) 0.090(15)
C130 0.35(2) 0.261(19) 0.151(9) 0.003(12) -0.050(12) 0.062(17)
C131 0.266(18) 0.283(19) 0.156(9) 0.034(12) -0.028(10) 0.120(15)
C132 0.260(19) 0.26(2) 0.203(12) -0.016(14) 0.017(12) -0.045(16)

loop_
_atom_type_symbol
_atom_type_description
_atom_type_scat_dispersion_real
_atom_type_scat_dispersion_imag
_atom_type_scat_source
C C 0.0181 0.0091 'International Tables Vol C Tables 4.2.6.8 and 6.1.1.4'
H H 0.0000 0.0000 'International Tables Vol C Tables 4.2.6.8 and 6.1.1.4'

loop_
_geom_angle_atom_site_label_1
_geom_angle_atom_site_label_2
_geom_angle_atom_site_label_3
_geom_angle
_geom_angle_site_symmetry_1
_geom_angle_site_symmetry_3
_geom_angle_publ_flag
C2 C1 C13 102.6(4) . . ?
C2 C1 C14 114.6(4) . . ?
C2 C1 C25 112.2(4) . . ?
C13 C1 C14 110.8(4) . . ?
C13 C1 C25 117.4(4) . . ?
C14 C1 C25 99.7(4) . . ?
C3 C2 C1 129.7(5) . . ?
C3 C2 C7 119.6(4) . . ?
C7 C2 C1 110.6(4) . . ?
C2 C3 H3 120.3 . . ?
C2 C3 C4 119.4(5) . . ?
C4 C3 H3 120.3 . . ?
C3 C4 C5 120.3(4) . . ?
C3 C4 C29 120.0(4) . . ?
C5 C4 C29 119.6(4) . . ?
C4 C5 H5 120.2 . . ?
C4 C5 C6 119.6(4) . . ?
C6 C5 H5 120.2 . . ?
C5 C6 H6 120.4 . . ?
C7 C6 C5 119.1(5) . . ?
C7 C6 H6 120.4 . . ?
C2 C7 C8 106.9(4) . . ?
C6 C7 C2 121.8(4) . . ?
C6 C7 C8 131.2(5) . . ?
C9 C8 C7 130.3(5) . . ?
C13 C8 C7 109.7(5) . . ?
C13 C8 C9 120.0(5) . . ?
C8 C9 H9 121.9 . . ?
C10 C9 C8 116.2(6) . . ?
C10 C9 H9 121.9 . . ?
C9 C10 H10 118.3 . . ?
C11 C10 C9 123.4(6) . . ?
C11 C10 H10 118.3 . . ?
C10 C11 H11 120.1 . . ?
C12 C11 C10 119.8(5) . . ?
C12 C11 H11 120.1 . . ?
C11 C12 H12 120.3 . . ?
C11 C12 C13 119.4(6) . . ?
C13 C12 H12 120.3 . . ?
C8 C13 C1 109.9(4) . . ?
C8 C13 C12 121.2(5) . . ?
C12 C13 C1 128.9(5) . . ?
C15 C14 C1 127.2(5) . . ?
C15 C14 C19 122.0(4) . . ?
C19 C14 C1 110.6(4) . . ?
C14 C15 H15 120.7 . . ?
C14 C15 C16 118.7(5) . . ?
C16 C15 H15 120.7 . . ?
C15 C16 C17 119.4(4) . . ?
C15 C16 C116 122.5(5) . . ?
C17 C16 C116 117.7(4) . . ?
C16 C17 H17 118.9 . . ?
C18 C17 C16 122.2(4) . . ?
C18 C17 H17 118.9 . . ?
C17 C18 H18 121.3 . . ?
C17 C18 C19 117.4(5) . . ?
C19 C18 H18 121.3 . . ?
C14 C19 C18 120.1(4) . . ?
C14 C19 C20 110.7(4) . . ?
C18 C19 C20 129.2(5) . . ?
C21 C20 C19 131.6(5) . . ?
C25 C20 C19 107.2(5) . . ?
C25 C20 C21 121.0(5) . . ?
C20 C21 H21 120.5 . . ?
C22 C21 C20 118.9(6) . . ?
C22 C21 H21 120.5 . . ?
C21 C22 H22 119.6 . . ?
C21 C22 C23 120.8(6) . . ?
C23 C22 H22 119.6 . . ?
C22 C23 H23 119.4 . . ?
C24 C23 C22 121.2(5) . . ?
C24 C23 H23 119.4 . . ?
C23 C24 H24 121.2 . . ?
C23 C24 C25 117.6(5) . . ?
C25 C24 H24 121.2 . . ?
C20 C25 C1 111.7(4) . . ?
C20 C25 C24 120.3(5) . . ?
C24 C25 C1 127.9(5) . . ?
C27 C26 C38 100.5(3) . . ?
C39 C26 C27 114.3(3) . . ?
C39 C26 C38 112.9(3) . . ?
C39 C26 C50 101.9(3) . . ?
C50 C26 C27 116.2(3) . . ?
C50 C26 C38 111.6(3) . . ?
C28 C27 C26 128.3(4) . . ?
C28 C27 C32 121.0(4) . . ?
C32 C27 C26 110.6(4) . . ?
C27 C28 H28 121.3 . . ?
C27 C28 C29 117.5(4) . . ?
C29 C28 H28 121.3 . . ?
C28 C29 C4 120.6(4) . . ?
C30 C29 C4 117.9(4) . . ?
C30 C29 C28 121.5(4) . . ?
C29 C30 H30 119.6 . . ?
C29 C30 C31 120.8(4) . . ?
C31 C30 H30 119.6 . . ?
C30 C31 H31 120.5 . . ?
C30 C31 C32 119.0(4) . . ?
C32 C31 H31 120.5 . . ?
C27 C32 C33 109.3(4) . . ?
C31 C32 C27 120.0(4) . . ?
C31 C32 C33 130.7(4) . . ?
C34 C33 C32 131.7(5) . . ?
C34 C33 C38 119.2(5) . . ?
C38 C33 C32 109.0(4) . . ?
C33 C34 H34 120.4 . . ?
C35 C34 C33 119.2(5) . . ?
C35 C34 H34 120.4 . . ?
C34 C35 H35 119.6 . . ?
C34 C35 C36 120.7(5) . . ?
C36 C35 H35 119.6 . . ?
C35 C36 H36 119.8 . . ?
C37 C36 C35 120.4(6) . . ?
C37 C36 H36 119.8 . . ?
C36 C37 H37 120.4 . . ?
C38 C37 C36 119.1(5) . . ?
C38 C37 H37 120.4 . . ?
C33 C38 C26 110.6(4) . . ?
C37 C38 C26 128.1(4) . . ?
C37 C38 C33 121.2(4) . . ?
C40 C39 C26 128.2(4) . . ?
C40 C39 C44 120.1(4) . . ?
C44 C39 C26 111.6(4) . . ?
C39 C40 H40 120.3 . . ?
C39 C40 C41 119.4(4) . . ?
C41 C40 H40 120.3 . . ?
C40 C41 C54 119.5(4) . . ?
C42 C41 C40 118.8(4) . . ?
C42 C41 C54 121.6(4) . . ?
C41 C42 H42 118.9 . . ?
C43 C42 C41 122.2(4) . . ?
C43 C42 H42 118.9 . . ?
C42 C43 H43 120.4 . . ?
C42 C43 C44 119.1(5) . . ?
C44 C43 H43 120.4 . . ?
C39 C44 C45 107.1(4) . . ?
C43 C44 C39 120.2(4) . . ?
C43 C44 C45 132.6(4) . . ?
C46 C45 C44 130.5(4) . . ?
C46 C45 C50 119.8(4) . . ?
C50 C45 C44 109.6(4) . . ?
C45 C46 H46 120.2 . . ?
C45 C46 C47 119.6(4) . . ?
C47 C46 H46 120.2 . . ?
C46 C47 H47 120.8 . . ?
C48 C47 C46 118.4(4) . . ?
C48 C47 H47 120.8 . . ?
C47 C48 H48 118.9 . . ?
C47 C48 C49 122.3(4) . . ?
C49 C48 H48 118.9 . . ?
C48 C49 H49 120.8 . . ?
C50 C49 C48 118.4(4) . . ?
C50 C49 H49 120.8 . . ?
C45 C50 C26 109.6(4) . . ?
C49 C50 C26 128.9(4) . . ?
C49 C50 C45 121.5(4) . . ?
C52 C51 C64 113.4(3) . . ?
C63 C51 C52 100.8(4) . . ?
C63 C51 C64 114.6(4) . . ?
C75 C51 C52 111.2(4) . . ?
C75 C51 C63 114.6(4) . . ?
C75 C51 C64 102.8(4) . . ?
C53 C52 C51 127.3(4) . . ?
C57 C52 C51 110.0(4) . . ?
C57 C52 C53 122.5(5) . . ?
C52 C53 H53 120.7 . . ?
C52 C53 C54 118.7(4) . . ?
C54 C53 H53 120.7 . . ?
C53 C54 C41 120.5(4) . . ?
C55 C54 C41 120.8(4) . . ?
C55 C54 C53 118.7(4) . . ?
C54 C55 H55 118.8 . . ?
C54 C55 C56 122.4(5) . . ?
C56 C55 H55 118.8 . . ?
C55 C56 H56 121.0 . . ?
C57 C56 C55 118.0(5) . . ?
C57 C56 H56 121.0 . . ?
C52 C57 C58 109.5(5) . . ?
C56 C57 C52 119.7(5) . . ?
C56 C57 C58 130.6(5) . . ?
C59 C58 C57 131.3(6) . . ?
C63 C58 C57 108.4(4) . . ?
C63 C58 C59 120.3(6) . . ?
C58 C59 H59 121.7 . . ?
C60 C59 C58 116.7(8) . . ?
C60 C59 H59 121.7 . . ?
C59 C60 H60 118.1 . . ?
C61 C60 C59 123.8(7) . . ?
C61 C60 H60 118.1 . . ?
C60 C61 H61 119.6 . . ?
C60 C61 C62 120.7(8) . . ?
C62 C61 H61 119.6 . . ?
C61 C62 H62 121.2 . . ?
C61 C62 C63 117.6(7) . . ?
C63 C62 H62 121.2 . . ?
C58 C63 C51 111.3(4) . . ?
C58 C63 C62 120.7(5) . . ?
C62 C63 C51 128.0(5) . . ?
C65 C64 C51 128.5(4) . . ?
C65 C64 C69 122.2(4) . . ?
C69 C64 C51 109.3(4) . . ?
C64 C65 H65 120.5 . . ?
C64 C65 C66 118.9(4) . . ?
C66 C65 H65 120.5 . . ?
C65 C66 C79 121.9(3) . . ?
C67 C66 C65 120.9(4) . . ?
C67 C66 C79 117.2(4) . . ?
C66 C67 H67 120.5 . . ?
C66 C67 C68 119.1(4) . . ?
C68 C67 H67 120.5 . . ?
C67 C68 H68 120.5 . . ?
C69 C68 C67 119.0(4) . . ?
C69 C68 H68 120.5 . . ?
C64 C69 C70 107.9(4) . . ?
C68 C69 C64 120.0(4) . . ?
C68 C69 C70 132.0(4) . . ?
C71 C70 C69 131.2(6) . . ?
C75 C70 C69 109.9(4) . . ?
C75 C70 C71 118.8(6) . . ?
C70 C71 H71 119.3 . . ?
C72 C71 C70 121.4(8) . . ?
C72 C71 H71 119.3 . . ?
C71 C72 H72 119.6 . . ?
C71 C72 C73 120.7(7) . . ?
C73 C72 H72 119.6 . . ?
C72 C73 H73 122.1 . . ?
C74 C73 C72 115.8(7) . . ?
C74 C73 H73 122.1 . . ?
C73 C74 H74 118.0 . . ?
C75 C74 C73 124.1(8) . . ?
C75 C74 H74 118.0 . . ?
C70 C75 C51 109.9(4) . . ?
C74 C75 C51 131.0(6) . . ?
C74 C75 C70 119.1(6) . . ?
C88 C76 C77 101.2(3) . . ?
C88 C76 C89 112.4(3) . . ?
C89 C76 C77 112.2(3) . . ?
C100 C76 C77 113.8(3) . . ?
C100 C76 C88 115.6(3) . . ?
C100 C76 C89 102.2(3) . . ?
C78 C77 C76 129.3(3) . . ?
C78 C77 C82 120.4(4) . . ?
C82 C77 C76 110.3(3) . . ?
C77 C78 H78 119.9 . . ?
C79 C78 C77 120.2(3) . . ?
C79 C78 H78 119.9 . . ?
C78 C79 C66 123.2(3) . . ?
C78 C79 C80 118.7(4) . . ?
C80 C79 C66 118.0(3) . . ?
C79 C80 H80 119.1 . . ?
C81 C80 C79 121.7(4) . . ?
C81 C80 H80 119.1 . . ?
C80 C81 H81 120.9 . . ?
C80 C81 C82 118.3(4) . . ?
C82 C81 H81 120.9 . . ?
C77 C82 C83 108.9(4) . . ?
C81 C82 C77 120.6(4) . . ?
C81 C82 C83 130.4(4) . . ?
C84 C83 C82 131.2(5) . . ?
C84 C83 C88 119.5(4) . . ?
C88 C83 C82 109.3(4) . . ?
C83 C84 H84 119.9 . . ?
C83 C84 C85 120.2(6) . . ?
C85 C84 H84 119.9 . . ?
C84 C85 H85 120.6 . . ?
C84 C85 C86 118.8(6) . . ?
C86 C85 H85 120.6 . . ?
C85 C86 H86 119.3 . . ?
C87 C86 C85 121.4(5) . . ?
C87 C86 H86 119.3 . . ?
C86 C87 H87 120.9 . . ?
C88 C87 C86 118.2(5) . . ?
C88 C87 H87 120.9 . . ?
C83 C88 C76 110.2(4) . . ?
C87 C88 C76 127.9(4) . . ?
C87 C88 C83 121.9(4) . . ?
C90 C89 C76 128.7(4) . . ?
C90 C89 C94 122.7(4) . . ?
C94 C89 C76 108.5(3) . . ?
C89 C90 H90 120.4 . . ?
C89 C90 C91 119.3(4) . . ?
C91 C90 H90 120.4 . . ?
C90 C91 C104 121.7(4) . . ?
C92 C91 C90 119.1(4) . . ?
C92 C91 C104 119.3(4) . . ?
C91 C92 H92 119.6 . . ?
C93 C92 C91 120.7(4) . . ?
C93 C92 H92 119.6 . . ?
C92 C93 H93 120.0 . . ?
C94 C93 C92 119.9(4) . . ?
C94 C93 H93 120.0 . . ?
C89 C94 C95 109.4(4) . . ?
C93 C94 C89 118.3(4) . . ?
C93 C94 C95 132.2(4) . . ?
C96 C95 C94 129.9(4) . . ?
C100 C95 C94 108.5(4) . . ?
C100 C95 C96 121.6(4) . . ?
C95 C96 H96 121.3 . . ?
C97 C96 C95 117.3(4) . . ?
C97 C96 H96 121.3 . . ?
C96 C97 H97 119.8 . . ?
C98 C97 C96 120.4(4) . . ?
C98 C97 H97 119.8 . . ?
C97 C98 H98 118.7 . . ?
C99 C98 C97 122.6(4) . . ?
C99 C98 H98 118.7 . . ?
C98 C99 H99 120.6 . . ?
C98 C99 C100 118.8(4) . . ?
C100 C99 H99 120.6 . . ?
C95 C100 C76 111.4(3) . . ?
C95 C100 C99 119.3(4) . . ?
C99 C100 C76 129.3(4) . . ?
C102 C101 C113 100.6(3) . . ?
C102 C101 C114 112.0(3) . . ?
C113 C101 C114 108.8(3) . . ?
C125 C101 C102 114.4(3) . . ?
C125 C101 C113 119.8(3) . . ?
C125 C101 C114 101.4(3) . . ?
C103 C102 C101 127.2(4) . . ?
C107 C102 C101 111.1(3) . . ?
C107 C102 C103 121.7(4) . . ?
C102 C103 H103 120.2 . . ?
C102 C103 C104 119.6(4) . . ?
C104 C103 H103 120.2 . . ?
C103 C104 C91 119.0(4) . . ?
C105 C104 C91 124.1(4) . . ?
C105 C104 C103 116.9(4) . . ?
C104 C105 H105 118.0 . . ?
C106 C105 C104 124.0(4) . . ?
C106 C105 H105 118.0 . . ?
C105 C106 H106 120.6 . . ?
C105 C106 C107 118.8(4) . . ?
C107 C106 H106 120.6 . . ?
C102 C107 C106 119.0(4) . . ?
C102 C107 C108 108.9(3) . . ?
C106 C107 C108 132.1(4) . . ?
C109 C108 C107 131.1(4) . . ?
C113 C108 C107 108.0(4) . . ?
C113 C108 C109 120.4(4) . . ?
C108 C109 H109 120.3 . . ?
C110 C109 C108 119.3(5) . . ?
C110 C109 H109 120.3 . . ?
C109 C110 H110 119.3 . . ?
C109 C110 C111 121.4(5) . . ?
C111 C110 H110 119.3 . . ?
C110 C111 H111 120.1 . . ?
C110 C111 C112 119.8(4) . . ?
C112 C111 H111 120.1 . . ?
C111 C112 H112 120.7 . . ?
C111 C112 C113 118.5(4) . . ?
C113 C112 H112 120.7 . . ?
C108 C113 C101 111.3(3) . . ?
C108 C113 C112 120.5(4) . . ?
C112 C113 C101 127.9(4) . . ?
C115 C114 C101 127.0(4) . . ?
C115 C114 C119 122.5(4) . . ?
C119 C114 C101 110.3(4) . . ?
C114 C115 H115 119.8 . . ?
C114 C115 C116 120.5(5) . . ?
C116 C115 H115 119.8 . . ?
C115 C116 C16 122.1(4) . . ?
C115 C116 C117 116.7(4) . . ?
C117 C116 C16 121.1(4) . . ?
C116 C117 H117 118.9 . . ?
C118 C117 C116 122.3(4) . . ?
C118 C117 H117 118.9 . . ?
C117 C118 H118 120.6 . . ?
C117 C118 C119 118.8(5) . . ?
C119 C118 H118 120.6 . . ?
C114 C119 C118 119.0(4) . . ?
C114 C119 C120 108.5(4) . . ?
C118 C119 C120 132.4(5) . . ?
C121 C120 C119 130.9(4) . . ?
C121 C120 C125 120.5(5) . . ?
C125 C120 C119 108.6(4) . . ?
C120 C121 H121 120.0 . . ?
C122 C121 C120 119.9(5) . . ?
C122 C121 H121 120.0 . . ?
C121 C122 H122 119.9 . . ?
C121 C122 C123 120.2(5) . . ?
C123 C122 H122 119.9 . . ?
C122 C123 H123 119.2 . . ?
C124 C123 C122 121.6(5) . . ?
C124 C123 H123 119.2 . . ?
C123 C124 H124 120.7 . . ?
C123 C124 C125 118.6(4) . . ?
C125 C124 H124 120.7 . . ?
C120 C125 C101 111.1(4) . . ?
C124 C125 C101 129.8(4) . . ?
C124 C125 C120 119.1(4) . . ?
C127 C126 C131 120.0 . . ?
C127 C126 C132 119.7(4) . . ?
C131 C126 C132 120.0(4) . . ?
C126 C127 H127 120.0 . . ?
C126 C127 C128 120.0 . . ?
C128 C127 H127 120.0 . . ?
C127 C128 H128 120.0 . . ?
C129 C128 C127 120.0 . . ?
C129 C128 H128 120.0 . . ?
C128 C129 H129 120.0 . . ?
C128 C129 C130 120.0 . . ?
C130 C129 H129 120.0 . . ?
C129 C130 H130 120.0 . . ?
C131 C130 C129 120.0 . . ?
C131 C130 H130 120.0 . . ?
C126 C131 H131 120.0 . . ?
C130 C131 C126 120.0 . . ?
C130 C131 H131 120.0 . . ?
C126 C132 H13A 109.5 . . ?
C126 C132 H13B 109.5 . . ?
C126 C132 H13C 109.5 . . ?
H13A C132 H13B 109.5 . . ?
H13A C132 H13C 109.5 . . ?
H13B C132 H13C 109.5 . . ?

loop_
_geom_bond_atom_site_label_1
_geom_bond_atom_site_label_2
_geom_bond_distance
_geom_bond_site_symmetry_2
_geom_bond_publ_flag
C1 C2 1.513(6) . ?
C1 C13 1.521(7) . ?
C1 C14 1.524(6) . ?
C1 C25 1.561(7) . ?
C2 C3 1.383(7) . ?
C2 C7 1.405(7) . ?
C3 H3 0.9300 . ?
C3 C4 1.400(6) . ?
C4 C5 1.404(7) . ?
C4 C29 1.511(6) . ?
C5 H5 0.9300 . ?
C5 C6 1.409(7) . ?
C6 H6 0.9300 . ?
C6 C7 1.361(7) . ?
C7 C8 1.492(6) . ?
C8 C9 1.410(8) . ?
C8 C13 1.378(8) . ?
C9 H9 0.9300 . ?
C9 C10 1.402(9) . ?
C10 H10 0.9300 . ?
C10 C11 1.363(10) . ?
C11 H11 0.9300 . ?
C11 C12 1.353(9) . ?
C12 H12 0.9300 . ?
C12 C13 1.400(6) . ?
C14 C15 1.384(7) . ?
C14 C19 1.391(7) . ?
C15 H15 0.9300 . ?
C15 C16 1.389(7) . ?
C16 C17 1.424(7) . ?
C16 C116 1.474(7) . ?
C17 H17 0.9300 . ?
C17 C18 1.375(7) . ?
C18 H18 0.9300 . ?
C18 C19 1.422(7) . ?
C19 C20 1.454(7) . ?
C20 C21 1.396(8) . ?
C20 C25 1.389(7) . ?
C21 H21 0.9300 . ?
C21 C22 1.355(8) . ?
C22 H22 0.9300 . ?
C22 C23 1.411(9) . ?
C23 H23 0.9300 . ?
C23 C24 1.384(8) . ?
C24 H24 0.9300 . ?
C24 C25 1.412(7) . ?
C26 C27 1.537(5) . ?
C26 C38 1.544(6) . ?
C26 C39 1.524(5) . ?
C26 C50 1.527(6) . ?
C27 C28 1.400(6) . ?
C27 C32 1.405(6) . ?
C28 H28 0.9300 . ?
C28 C29 1.403(6) . ?
C29 C30 1.382(7) . ?
C30 H30 0.9300 . ?
C30 C31 1.388(7) . ?
C31 H31 0.9300 . ?
C31 C32 1.395(6) . ?
C32 C33 1.448(6) . ?
C33 C34 1.401(7) . ?
C33 C38 1.404(6) . ?
C34 H34 0.9300 . ?
C34 C35 1.383(9) . ?
C35 H35 0.9300 . ?
C35 C36 1.395(10) . ?
C36 H36 0.9300 . ?
C36 C37 1.382(8) . ?
C37 H37 0.9300 . ?
C37 C38 1.379(7) . ?
C39 C40 1.386(6) . ?
C39 C44 1.404(6) . ?
C40 H40 0.9300 . ?
C40 C41 1.398(6) . ?
C41 C42 1.388(7) . ?
C41 C54 1.508(7) . ?
C42 H42 0.9300 . ?
C42 C43 1.367(7) . ?
C43 H43 0.9300 . ?
C43 C44 1.376(6) . ?
C44 C45 1.483(6) . ?
C45 C46 1.386(7) . ?
C45 C50 1.411(6) . ?
C46 H46 0.9300 . ?
C46 C47 1.413(7) . ?
C47 H47 0.9300 . ?
C47 C48 1.393(7) . ?
C48 H48 0.9300 . ?
C48 C49 1.395(6) . ?
C49 H49 0.9300 . ?
C49 C50 1.360(6) . ?
C51 C52 1.547(7) . ?
C51 C63 1.511(7) . ?
C51 C64 1.549(6) . ?
C51 C75 1.496(7) . ?
C52 C53 1.388(6) . ?
C52 C57 1.380(7) . ?
C53 H53 0.9300 . ?
C53 C54 1.396(6) . ?
C54 C55 1.383(7) . ?
C55 H55 0.9300 . ?
C55 C56 1.411(8) . ?
C56 H56 0.9300 . ?
C56 C57 1.379(8) . ?
C57 C58 1.454(8) . ?
C58 C59 1.420(8) . ?
C58 C63 1.391(9) . ?
C59 H59 0.9300 . ?
C59 C60 1.371(13) . ?
C60 H60 0.9300 . ?
C60 C61 1.358(13) . ?
C61 H61 0.9300 . ?
C61 C62 1.386(10) . ?
C62 H62 0.9300 . ?
C62 C63 1.418(8) . ?
C64 C65 1.356(6) . ?
C64 C69 1.408(6) . ?
C65 H65 0.9300 . ?
C65 C66 1.410(6) . ?
C66 C67 1.403(6) . ?
C66 C79 1.515(6) . ?
C67 H67 0.9300 . ?
C67 C68 1.434(7) . ?
C68 H68 0.9300 . ?
C68 C69 1.386(7) . ?
C69 C70 1.466(7) . ?
C70 C71 1.409(8) . ?
C70 C75 1.405(8) . ?
C71 H71 0.9300 . ?
C71 C72 1.334(11) . ?
C72 H72 0.9300 . ?
C72 C73 1.455(13) . ?
C73 H73 0.9300 . ?
C73 C74 1.386(11) . ?
C74 H74 0.9300 . ?
C74 C75 1.355(8) . ?
C76 C77 1.551(5) . ?
C76 C88 1.529(6) . ?
C76 C89 1.535(5) . ?
C76 C100 1.512(5) . ?
C77 C78 1.377(6) . ?
C77 C82 1.399(6) . ?
C78 H78 0.9300 . ?
C78 C79 1.376(5) . ?
C79 C80 1.423(5) . ?
C80 H80 0.9300 . ?
C80 C81 1.370(6) . ?
C81 H81 0.9300 . ?
C81 C82 1.390(6) . ?
C82 C83 1.461(6) . ?
C83 C84 1.388(7) . ?
C83 C88 1.410(6) . ?
C84 H84 0.9300 . ?
C84 C85 1.400(8) . ?
C85 H85 0.9300 . ?
C85 C86 1.412(9) . ?
C86 H86 0.9300 . ?
C86 C87 1.405(8) . ?
C87 H87 0.9300 . ?
C87 C88 1.371(7) . ?
C89 C90 1.349(6) . ?
C89 C94 1.413(6) . ?
C90 H90 0.9300 . ?
C90 C91 1.414(6) . ?
C91 C92 1.404(7) . ?
C91 C104 1.464(6) . ?
C92 H92 0.9300 . ?
C92 C93 1.393(7) . ?
C93 H93 0.9300 . ?
C93 C94 1.391(6) . ?
C94 C95 1.464(6) . ?
C95 C96 1.402(6) . ?
C95 C100 1.378(6) . ?
C96 H96 0.9300 . ?
C96 C97 1.395(7) . ?
C97 H97 0.9300 . ?
C97 C98 1.363(7) . ?
C98 H98 0.9300 . ?
C98 C99 1.356(6) . ?
C99 H99 0.9300 . ?
C99 C100 1.402(6) . ?
C101 C102 1.524(5) . ?
C101 C113 1.534(6) . ?
C101 C114 1.536(6) . ?
C101 C125 1.495(6) . ?
C102 C103 1.388(6) . ?
C102 C107 1.385(6) . ?
C103 H103 0.9300 . ?
C103 C104 1.422(6) . ?
C104 C105 1.389(6) . ?
C105 H105 0.9300 . ?
C105 C106 1.365(6) . ?
C106 H106 0.9300 . ?
C106 C107 1.408(6) . ?
C107 C108 1.477(6) . ?
C108 C109 1.387(7) . ?
C108 C113 1.387(6) . ?
C109 H109 0.9300 . ?
C109 C110 1.379(7) . ?
C110 H110 0.9300 . ?
C110 C111 1.389(8) . ?
C111 H111 0.9300 . ?
C111 C112 1.401(7) . ?
C112 H112 0.9300 . ?
C112 C113 1.411(6) . ?
C114 C115 1.362(6) . ?
C114 C119 1.394(7) . ?
C115 H115 0.9300 . ?
C115 C116 1.405(6) . ?
C116 C117 1.428(7) . ?
C117 H117 0.9300 . ?
C117 C118 1.389(8) . ?
C118 H118 0.9300 . ?
C118 C119 1.394(6) . ?
C119 C120 1.457(7) . ?
C120 C121 1.398(7) . ?
C120 C125 1.402(6) . ?
C121 H121 0.9300 . ?
C121 C122 1.342(7) . ?
C122 H122 0.9300 . ?
C122 C123 1.392(8) . ?
C123 H123 0.9300 . ?
C123 C124 1.381(7) . ?
C124 H124 0.9300 . ?
C124 C125 1.397(6) . ?
C126 C127 1.3900 . ?
C126 C131 1.3900 . ?
C126 C132 1.503(4) . ?
C127 H127 0.9300 . ?
C127 C128 1.3900 . ?
C128 H128 0.9300 . ?
C128 C129 1.3900 . ?
C129 H129 0.9300 . ?
C129 C130 1.3900 . ?
C130 H130 0.9300 . ?
C130 C131 1.3900 . ?
C131 H131 0.9300 . ?
C132 H13A 0.9600 . ?
C132 H13B 0.9600 . ?
C132 H13C 0.9600 . ?

loop_
_geom_torsion_atom_site_label_1
_geom_torsion_atom_site_label_2
_geom_torsion_atom_site_label_3
_geom_torsion_atom_site_label_4
_geom_torsion
_geom_torsion_site_symmetry_1
_geom_torsion_site_symmetry_2
_geom_torsion_site_symmetry_3
_geom_torsion_site_symmetry_4
_geom_torsion_publ_flag
C1 C2 C3 C4 -179.0(4) . . . . ?
C1 C2 C7 C6 -179.4(4) . . . . ?
C1 C2 C7 C8 3.3(5) . . . . ?
C1 C14 C15 C16 -174.5(4) . . . . ?
C1 C14 C19 C18 178.8(4) . . . . ?
C1 C14 C19 C20 -0.4(5) . . . . ?
C2 C1 C13 C8 4.7(5) . . . . ?
C2 C1 C13 C12 -178.2(4) . . . . ?
C2 C1 C14 C15 -64.9(7) . . . . ?
C2 C1 C14 C19 119.6(5) . . . . ?
C2 C1 C25 C20 -120.6(4) . . . . ?
C2 C1 C25 C24 57.0(6) . . . . ?
C2 C3 C4 C5 -2.0(7) . . . . ?
C2 C3 C4 C29 173.8(4) . . . . ?
C2 C7 C8 C9 -179.8(5) . . . . ?
C2 C7 C8 C13 -0.1(5) . . . . ?
C3 C2 C7 C6 2.3(7) . . . . ?
C3 C2 C7 C8 -174.9(4) . . . . ?
C3 C4 C5 C6 4.2(6) . . . . ?
C3 C4 C29 C28 139.4(4) . . . . ?
C3 C4 C29 C30 -43.1(6) . . . . ?
C4 C5 C6 C7 -3.1(7) . . . . ?
C4 C29 C30 C31 -176.2(4) . . . . ?
C5 C4 C29 C28 -44.8(5) . . . . ?
C5 C4 C29 C30 132.7(4) . . . . ?
C5 C6 C7 C2 -0.2(7) . . . . ?
C5 C6 C7 C8 176.4(4) . . . . ?
C6 C7 C8 C9 3.3(9) . . . . ?
C6 C7 C8 C13 -177.1(5) . . . . ?
C7 C2 C3 C4 -1.2(7) . . . . ?
C7 C8 C9 C10 178.5(5) . . . . ?
C7 C8 C13 C1 -3.0(5) . . . . ?
C7 C8 C13 C12 179.6(4) . . . . ?
C8 C9 C10 C11 2.6(8) . . . . ?
C9 C8 C13 C1 176.7(4) . . . . ?
C9 C8 C13 C12 -0.7(7) . . . . ?
C9 C10 C11 C12 -2.3(8) . . . . ?
C10 C11 C12 C13 0.3(7) . . . . ?
C11 C12 C13 C1 -175.7(4) . . . . ?
C11 C12 C13 C8 1.1(7) . . . . ?
C13 C1 C2 C3 173.1(5) . . . . ?
C13 C1 C2 C7 -4.9(5) . . . . ?
C13 C1 C14 C15 50.6(6) . . . . ?
C13 C1 C14 C19 -124.9(5) . . . . ?
C13 C1 C25 C20 120.9(5) . . . . ?
C13 C1 C25 C24 -61.5(6) . . . . ?
C13 C8 C9 C10 -1.1(7) . . . . ?
C14 C1 C2 C3 -66.7(7) . . . . ?
C14 C1 C2 C7 115.4(5) . . . . ?
C14 C1 C13 C8 -118.1(4) . . . . ?
C14 C1 C13 C12 59.0(6) . . . . ?
C14 C1 C25 C20 1.2(5) . . . . ?
C14 C1 C25 C24 178.8(5) . . . . ?
C14 C15 C16 C17 -3.2(7) . . . . ?
C14 C15 C16 C116 169.8(4) . . . . ?
C14 C19 C20 C21 177.1(6) . . . . ?
C14 C19 C20 C25 1.1(6) . . . . ?
C15 C14 C19 C18 3.1(7) . . . . ?
C15 C14 C19 C20 -176.1(4) . . . . ?
C15 C16 C17 C18 2.5(7) . . . . ?
C15 C16 C116 C115 154.0(4) . . . . ?
C15 C16 C116 C117 -31.2(7) . . . . ?
C16 C17 C18 C19 0.9(8) . . . . ?
C16 C116 C117 C118 -170.3(4) . . . . ?
C17 C16 C116 C115 -32.9(6) . . . . ?
C17 C16 C116 C117 141.9(5) . . . . ?
C17 C18 C19 C14 -3.7(7) . . . . ?
C17 C18 C19 C20 175.3(5) . . . . ?
C18 C19 C20 C21 -1.9(9) . . . . ?
C18 C19 C20 C25 -177.9(5) . . . . ?
C19 C14 C15 C16 0.5(7) . . . . ?
C19 C20 C21 C22 179.9(6) . . . . ?
C19 C20 C25 C1 -1.4(5) . . . . ?
C19 C20 C25 C24 -179.2(4) . . . . ?
C20 C21 C22 C23 3.8(9) . . . . ?
C21 C20 C25 C1 -177.9(5) . . . . ?
C21 C20 C25 C24 4.3(8) . . . . ?
C21 C22 C23 C24 -2.8(9) . . . . ?
C22 C23 C24 C25 2.4(8) . . . . ?
C23 C24 C25 C1 179.4(5) . . . . ?
C23 C24 C25 C20 -3.1(7) . . . . ?
C25 C1 C2 C3 46.2(6) . . . . ?
C25 C1 C2 C7 -131.8(4) . . . . ?
C25 C1 C13 C8 128.3(4) . . . . ?
C25 C1 C13 C12 -54.6(6) . . . . ?
C25 C1 C14 C15 175.0(4) . . . . ?
C25 C1 C14 C19 -0.4(5) . . . . ?
C25 C20 C21 C22 -4.5(9) . . . . ?
C26 C27 C28 C29 -179.7(4) . . . . ?
C26 C27 C32 C31 -178.3(4) . . . . ?
C26 C27 C32 C33 3.3(5) . . . . ?
C26 C39 C40 C41 -176.5(4) . . . . ?
C26 C39 C44 C43 179.4(5) . . . . ?
C26 C39 C44 C45 -3.4(5) . . . . ?
C27 C26 C38 C33 0.8(4) . . . . ?
C27 C26 C38 C37 -175.6(5) . . . . ?
C27 C26 C39 C40 -52.0(6) . . . . ?
C27 C26 C39 C44 129.2(4) . . . . ?
C27 C26 C50 C45 -126.4(4) . . . . ?
C27 C26 C50 C49 55.0(6) . . . . ?
C27 C28 C29 C4 177.3(4) . . . . ?
C27 C28 C29 C30 -0.1(6) . . . . ?
C27 C32 C33 C34 174.2(5) . . . . ?
C27 C32 C33 C38 -2.7(5) . . . . ?
C28 C27 C32 C31 4.1(6) . . . . ?
C28 C27 C32 C33 -174.3(4) . . . . ?
C28 C29 C30 C31 1.2(6) . . . . ?
C29 C4 C5 C6 -171.6(4) . . . . ?
C29 C30 C31 C32 0.3(6) . . . . ?
C30 C31 C32 C27 -2.9(6) . . . . ?
C30 C31 C32 C33 175.1(4) . . . . ?
C31 C32 C33 C34 -4.0(9) . . . . ?
C31 C32 C33 C38 179.1(4) . . . . ?
C32 C27 C28 C29 -2.6(6) . . . . ?
C32 C33 C34 C35 -178.3(5) . . . . ?
C32 C33 C38 C26 1.0(5) . . . . ?
C32 C33 C38 C37 177.8(4) . . . . ?
C33 C34 C35 C36 3.8(9) . . . . ?
C34 C33 C38 C26 -176.3(4) . . . . ?
C34 C33 C38 C37 0.4(7) . . . . ?
C34 C35 C36 C37 -4.5(10) . . . . ?
C35 C36 C37 C38 3.2(9) . . . . ?
C36 C37 C38 C26 175.0(5) . . . . ?
C36 C37 C38 C33 -1.1(8) . . . . ?
C38 C26 C27 C28 174.9(4) . . . . ?
C38 C26 C27 C32 -2.5(4) . . . . ?
C38 C26 C39 C40 62.0(6) . . . . ?
C38 C26 C39 C44 -116.8(4) . . . . ?
C38 C26 C50 C45 119.2(4) . . . . ?
C38 C26 C50 C49 -59.4(5) . . . . ?
C38 C33 C34 C35 -1.7(8) . . . . ?
C39 C26 C27 C28 -64.0(5) . . . . ?
C39 C26 C27 C32 118.6(4) . . . . ?
C39 C26 C38 C33 -121.3(4) . . . . ?
C39 C26 C38 C37 62.3(6) . . . . ?
C39 C26 C50 C45 -1.5(4) . . . . ?
C39 C26 C50 C49 179.9(4) . . . . ?
C39 C40 C41 C42 -1.9(7) . . . . ?
C39 C40 C41 C54 178.1(4) . . . . ?
C39 C44 C45 C46 179.8(5) . . . . ?
C39 C44 C45 C50 2.3(5) . . . . ?
C40 C39 C44 C43 0.4(7) . . . . ?
C40 C39 C44 C45 177.7(4) . . . . ?
C40 C41 C42 C43 -1.3(9) . . . . ?
C40 C41 C54 C53 -139.9(5) . . . . ?
C40 C41 C54 C55 38.2(7) . . . . ?
C41 C42 C43 C44 4.1(9) . . . . ?
C41 C54 C55 C56 -175.1(5) . . . . ?
C42 C41 C54 C53 40.0(8) . . . . ?
C42 C41 C54 C55 -141.9(6) . . . . ?
C42 C43 C44 C39 -3.6(8) . . . . ?
C42 C43 C44 C45 -180.0(6) . . . . ?
C43 C44 C45 C46 -3.4(10) . . . . ?
C43 C44 C45 C50 179.1(6) . . . . ?
C44 C39 C40 C41 2.3(7) . . . . ?
C44 C45 C46 C47 -179.7(5) . . . . ?
C44 C45 C50 C26 -0.4(5) . . . . ?
C44 C45 C50 C49 178.3(4) . . . . ?
C45 C46 C47 C48 2.8(7) . . . . ?
C46 C45 C50 C26 -178.2(4) . . . . ?
C46 C45 C50 C49 0.5(7) . . . . ?
C46 C47 C48 C49 -1.2(7) . . . . ?
C47 C48 C49 C50 -0.7(6) . . . . ?
C48 C49 C50 C26 179.5(4) . . . . ?
C48 C49 C50 C45 1.1(6) . . . . ?
C50 C26 C27 C28 54.3(5) . . . . ?
C50 C26 C27 C32 -123.1(4) . . . . ?
C50 C26 C38 C33 124.7(4) . . . . ?
C50 C26 C38 C37 -51.8(6) . . . . ?
C50 C26 C39 C40 -178.2(4) . . . . ?
C50 C26 C39 C44 3.0(5) . . . . ?
C50 C45 C46 C47 -2.5(7) . . . . ?
C51 C52 C53 C54 -175.8(4) . . . . ?
C51 C52 C57 C56 177.7(4) . . . . ?
C51 C52 C57 C58 0.8(5) . . . . ?
C51 C64 C65 C66 -179.2(4) . . . . ?
C51 C64 C69 C68 179.7(4) . . . . ?
C51 C64 C69 C70 1.9(5) . . . . ?
C52 C51 C63 C58 0.8(5) . . . . ?
C52 C51 C63 C62 -179.2(5) . . . . ?
C52 C51 C64 C65 -65.1(6) . . . . ?
C52 C51 C64 C69 116.5(4) . . . . ?
C52 C51 C75 C70 -117.7(5) . . . . ?
C52 C51 C75 C74 58.5(8) . . . . ?
C52 C53 C54 C41 176.7(4) . . . . ?
C52 C53 C54 C55 -1.5(7) . . . . ?
C52 C57 C58 C59 177.6(6) . . . . ?
C52 C57 C58 C63 -0.3(6) . . . . ?
C53 C52 C57 C56 2.2(7) . . . . ?
C53 C52 C57 C58 -174.7(4) . . . . ?
C53 C54 C55 C56 3.1(9) . . . . ?
C54 C41 C42 C43 178.8(5) . . . . ?
C54 C55 C56 C57 -2.0(9) . . . . ?
C55 C56 C57 C52 -0.6(8) . . . . ?
C55 C56 C57 C58 175.5(6) . . . . ?
C56 C57 C58 C59 1.2(10) . . . . ?
C56 C57 C58 C63 -176.6(5) . . . . ?
C57 C52 C53 C54 -1.1(7) . . . . ?
C57 C58 C59 C60 -176.8(7) . . . . ?
C57 C58 C63 C51 -0.4(6) . . . . ?
C57 C58 C63 C62 179.7(5) . . . . ?
C58 C59 C60 C61 -4.3(13) . . . . ?
C59 C58 C63 C51 -178.5(5) . . . . ?
C59 C58 C63 C62 1.5(8) . . . . ?
C59 C60 C61 C62 5.3(14) . . . . ?
C60 C61 C62 C63 -2.6(11) . . . . ?
C61 C62 C63 C51 179.4(6) . . . . ?
C61 C62 C63 C58 -0.6(8) . . . . ?
C63 C51 C52 C53 174.2(4) . . . . ?
C63 C51 C52 C57 -1.0(5) . . . . ?
C63 C51 C64 C65 49.9(6) . . . . ?
C63 C51 C64 C69 -128.5(4) . . . . ?
C63 C51 C75 C70 128.9(5) . . . . ?
C63 C51 C75 C74 -54.9(8) . . . . ?
C63 C58 C59 C60 0.8(10) . . . . ?
C64 C51 C52 C53 -62.9(6) . . . . ?
C64 C51 C52 C57 121.9(4) . . . . ?
C64 C51 C63 C58 -121.3(5) . . . . ?
C64 C51 C63 C62 58.6(7) . . . . ?
C64 C51 C75 C70 4.0(5) . . . . ?
C64 C51 C75 C74 -179.8(6) . . . . ?
C64 C65 C66 C67 0.1(6) . . . . ?
C64 C65 C66 C79 -180.0(4) . . . . ?
C64 C69 C70 C71 177.8(6) . . . . ?
C64 C69 C70 C75 0.7(6) . . . . ?
C65 C64 C69 C68 1.2(6) . . . . ?
C65 C64 C69 C70 -176.6(4) . . . . ?
C65 C66 C67 C68 0.5(6) . . . . ?
C65 C66 C79 C78 80.9(5) . . . . ?
C65 C66 C79 C80 -95.7(4) . . . . ?
C66 C67 C68 C69 -0.2(6) . . . . ?
C66 C79 C80 C81 179.5(4) . . . . ?
C67 C66 C79 C78 -99.2(4) . . . . ?
C67 C66 C79 C80 84.2(5) . . . . ?
C67 C68 C69 C64 -0.6(6) . . . . ?
C67 C68 C69 C70 176.6(5) . . . . ?
C68 C69 C70 C71 0.4(10) . . . . ?
C68 C69 C70 C75 -176.7(5) . . . . ?
C69 C64 C65 C66 -1.0(6) . . . . ?
C69 C70 C71 C72 178.2(7) . . . . ?
C69 C70 C75 C51 -3.1(6) . . . . ?
C69 C70 C75 C74 -179.8(6) . . . . ?
C70 C71 C72 C73 4.2(14) . . . . ?
C71 C70 C75 C51 179.3(5) . . . . ?
C71 C70 C75 C74 2.7(9) . . . . ?
C71 C72 C73 C74 -1.3(15) . . . . ?
C72 C73 C74 C75 -0.9(15) . . . . ?
C73 C74 C75 C51 -175.7(8) . . . . ?
C73 C74 C75 C70 0.2(12) . . . . ?
C75 C51 C52 C53 52.4(6) . . . . ?
C75 C51 C52 C57 -122.9(4) . . . . ?
C75 C51 C63 C58 120.3(5) . . . . ?
C75 C51 C63 C62 -59.8(7) . . . . ?
C75 C51 C64 C65 174.8(4) . . . . ?
C75 C51 C64 C69 -3.6(5) . . . . ?
C75 C70 C71 C72 -4.9(11) . . . . ?
C76 C77 C78 C79 -179.8(3) . . . . ?
C76 C77 C82 C81 179.5(3) . . . . ?
C76 C77 C82 C83 1.7(4) . . . . ?
C76 C89 C90 C91 -176.3(4) . . . . ?
C76 C89 C94 C93 178.4(5) . . . . ?
C76 C89 C94 C95 0.6(5) . . . . ?
C77 C76 C88 C83 2.7(4) . . . . ?
C77 C76 C88 C87 -177.6(5) . . . . ?
C77 C76 C89 C90 -62.5(5) . . . . ?
C77 C76 C89 C94 120.8(4) . . . . ?
C77 C76 C100 C95 -119.2(4) . . . . ?
C77 C76 C100 C99 62.3(6) . . . . ?
C77 C78 C79 C66 -178.4(3) . . . . ?
C77 C78 C79 C80 -1.8(5) . . . . ?
C77 C82 C83 C84 -179.3(5) . . . . ?
C77 C82 C83 C88 0.0(4) . . . . ?
C78 C77 C82 C81 -1.4(6) . . . . ?
C78 C77 C82 C83 -179.1(3) . . . . ?
C78 C79 C80 C81 2.7(6) . . . . ?
C79 C66 C67 C68 -179.5(4) . . . . ?
C79 C80 C81 C82 -2.9(6) . . . . ?
C80 C81 C82 C77 2.2(6) . . . . ?
C80 C81 C82 C83 179.4(4) . . . . ?
C81 C82 C83 C84 3.3(8) . . . . ?
C81 C82 C83 C88 -177.4(4) . . . . ?
C82 C77 C78 C79 1.2(5) . . . . ?
C82 C83 C84 C85 -180.0(5) . . . . ?
C82 C83 C88 C76 -1.8(5) . . . . ?
C82 C83 C88 C87 178.4(4) . . . . ?
C83 C84 C85 C86 0.5(10) . . . . ?
C84 C83 C88 C76 177.6(4) . . . . ?
C84 C83 C88 C87 -2.2(7) . . . . ?
C84 C85 C86 C87 -0.4(11) . . . . ?
C85 C86 C87 C88 -1.0(10) . . . . ?
C86 C87 C88 C76 -177.5(5) . . . . ?
C86 C87 C88 C83 2.3(8) . . . . ?
C88 C76 C77 C78 178.3(4) . . . . ?
C88 C76 C77 C82 -2.7(4) . . . . ?
C88 C76 C89 C90 50.7(6) . . . . ?
C88 C76 C89 C94 -126.0(4) . . . . ?
C88 C76 C100 C95 124.3(4) . . . . ?
C88 C76 C100 C99 -54.2(5) . . . . ?
C88 C83 C84 C85 0.8(8) . . . . ?
C89 C76 C77 C78 -61.7(5) . . . . ?
C89 C76 C77 C82 117.4(4) . . . . ?
C89 C76 C88 C83 -117.2(4) . . . . ?
C89 C76 C88 C87 62.6(6) . . . . ?
C89 C76 C100 C95 1.9(4) . . . . ?
C89 C76 C100 C99 -176.6(4) . . . . ?
C89 C90 C91 C92 -1.0(7) . . . . ?
C89 C90 C91 C104 179.3(4) . . . . ?
C89 C94 C95 C96 -178.9(5) . . . . ?
C89 C94 C95 C100 0.7(6) . . . . ?
C90 C89 C94 C93 1.5(8) . . . . ?
C90 C89 C94 C95 -176.4(4) . . . . ?
C90 C91 C92 C93 0.5(9) . . . . ?
C90 C91 C104 C103 -145.4(5) . . . . ?
C90 C91 C104 C105 37.0(7) . . . . ?
C91 C92 C93 C94 0.9(10) . . . . ?
C91 C104 C105 C106 175.5(5) . . . . ?
C92 C91 C104 C103 34.9(7) . . . . ?
C92 C91 C104 C105 -142.6(6) . . . . ?
C92 C93 C94 C89 -1.9(9) . . . . ?
C92 C93 C94 C95 175.4(6) . . . . ?
C93 C94 C95 C96 3.6(10) . . . . ?
C93 C94 C95 C100 -176.8(6) . . . . ?
C94 C89 C90 C91 0.0(7) . . . . ?
C94 C95 C96 C97 -177.3(5) . . . . ?
C94 C95 C100 C76 -1.7(5) . . . . ?
C94 C95 C100 C99 177.0(4) . . . . ?
C95 C96 C97 C98 -1.9(8) . . . . ?
C96 C95 C100 C76 178.0(5) . . . . ?
C96 C95 C100 C99 -3.3(7) . . . . ?
C96 C97 C98 C99 1.1(8) . . . . ?
C97 C98 C99 C100 -1.2(7) . . . . ?
C98 C99 C100 C76 -179.2(4) . . . . ?
C98 C99 C100 C95 2.3(6) . . . . ?
C100 C76 C77 C78 53.7(5) . . . . ?
C100 C76 C77 C82 -127.3(4) . . . . ?
C100 C76 C88 C83 126.1(4) . . . . ?
C100 C76 C88 C87 -54.1(6) . . . . ?
C100 C76 C89 C90 175.2(4) . . . . ?
C100 C76 C89 C94 -1.5(4) . . . . ?
C100 C95 C96 C97 3.1(8) . . . . ?
C101 C102 C103 C104 -179.8(4) . . . . ?
C101 C102 C107 C106 178.9(4) . . . . ?
C101 C102 C107 C108 -3.2(5) . . . . ?
C101 C114 C115 C116 -173.1(4) . . . . ?
C101 C114 C119 C118 178.0(4) . . . . ?
C101 C114 C119 C120 0.4(5) . . . . ?
C102 C101 C113 C108 -0.6(4) . . . . ?
C102 C101 C113 C112 172.9(4) . . . . ?
C102 C101 C114 C115 -65.0(6) . . . . ?
C102 C101 C114 C119 120.5(4) . . . . ?
C102 C101 C125 C120 -117.9(4) . . . . ?
C102 C101 C125 C124 60.0(6) . . . . ?
C102 C103 C104 C91 -175.4(4) . . . . ?
C102 C103 C104 C105 2.3(6) . . . . ?
C102 C107 C108 C109 -167.9(5) . . . . ?
C102 C107 C108 C113 2.7(5) . . . . ?
C103 C102 C107 C106 0.4(6) . . . . ?
C103 C102 C107 C108 178.3(4) . . . . ?
C103 C104 C105 C106 -2.0(7) . . . . ?
C104 C91 C92 C93 -179.8(6) . . . . ?
C104 C105 C106 C107 0.9(7) . . . . ?
C105 C106 C107 C102 -0.1(7) . . . . ?
C105 C106 C107 C108 -177.4(5) . . . . ?
C106 C107 C108 C109 9.6(9) . . . . ?
C106 C107 C108 C113 -179.7(5) . . . . ?
C107 C102 C103 C104 -1.6(6) . . . . ?
C107 C108 C109 C110 173.2(5) . . . . ?
C107 C108 C113 C101 -1.2(5) . . . . ?
C107 C108 C113 C112 -175.2(4) . . . . ?
C108 C109 C110 C111 -3.3(9) . . . . ?
C109 C108 C113 C101 170.7(4) . . . . ?
C109 C108 C113 C112 -3.4(7) . . . . ?
C109 C110 C111 C112 2.9(8) . . . . ?
C110 C111 C112 C113 -2.6(7) . . . . ?
C111 C112 C113 C101 -170.1(4) . . . . ?
C111 C112 C113 C108 2.9(7) . . . . ?
C113 C101 C102 C103 -179.3(4) . . . . ?
C113 C101 C102 C107 2.4(4) . . . . ?
C113 C101 C114 C115 45.4(5) . . . . ?
C113 C101 C114 C119 -129.2(4) . . . . ?
C113 C101 C125 C120 122.6(4) . . . . ?
C113 C101 C125 C124 -59.6(6) . . . . ?
C113 C108 C109 C110 3.5(8) . . . . ?
C114 C101 C102 C103 -63.8(6) . . . . ?
C114 C101 C102 C107 117.8(4) . . . . ?
C114 C101 C113 C108 -118.4(4) . . . . ?
C114 C101 C113 C112 55.1(5) . . . . ?
C114 C101 C125 C120 2.9(4) . . . . ?
C114 C101 C125 C124 -179.3(4) . . . . ?
C114 C115 C116 C16 170.4(4) . . . . ?
C114 C115 C116 C117 -4.6(6) . . . . ?
C114 C119 C120 C121 179.3(5) . . . . ?
C114 C119 C120 C125 1.5(5) . . . . ?
C115 C114 C119 C118 3.2(6) . . . . ?
C115 C114 C119 C120 -174.4(4) . . . . ?
C115 C116 C117 C118 4.8(7) . . . . ?
C116 C16 C17 C18 -170.8(5) . . . . ?
C116 C117 C118 C119 -1.0(7) . . . . ?
C117 C118 C119 C114 -3.0(7) . . . . ?
C117 C118 C119 C120 173.9(5) . . . . ?
C118 C119 C120 C121 2.1(8) . . . . ?
C118 C119 C120 C125 -175.7(5) . . . . ?
C119 C114 C115 C116 0.8(6) . . . . ?
C119 C120 C121 C122 -178.6(5) . . . . ?
C119 C120 C125 C101 -2.8(5) . . . . ?
C119 C120 C125 C124 179.1(4) . . . . ?
C120 C121 C122 C123 -0.2(8) . . . . ?
C121 C120 C125 C101 179.1(4) . . . . ?
C121 C120 C125 C124 1.0(6) . . . . ?
C121 C122 C123 C124 1.3(8) . . . . ?
C122 C123 C124 C125 -1.3(7) . . . . ?
C123 C124 C125 C101 -177.6(4) . . . . ?
C123 C124 C125 C120 0.1(6) . . . . ?
C125 C101 C102 C103 50.9(6) . . . . ?
C125 C101 C102 C107 -127.5(4) . . . . ?
C125 C101 C113 C108 125.7(4) . . . . ?
C125 C101 C113 C112 -60.8(6) . . . . ?
C125 C101 C114 C115 172.6(4) . . . . ?
C125 C101 C114 C119 -2.0(4) . . . . ?
C125 C120 C121 C122 -1.0(7) . . . . ?
C126 C127 C128 C129 0.0 . . . . ?
C127 C126 C131 C130 0.0 . . . . ?
C127 C128 C129 C130 0.0 . . . . ?
C128 C129 C130 C131 0.0 . . . . ?
C129 C130 C131 C126 0.0 . . . . ?
C131 C126 C127 C128 0.0 . . . . ?
C132 C126 C127 C128 -173.6(13) . . . . ?
C132 C126 C131 C130 173.5(13) . . . . ?

loop_
_smtbx_masks_void_nr
_smtbx_masks_void_average_x
_smtbx_masks_void_average_y
_smtbx_masks_void_average_z
_smtbx_masks_void_volume
_smtbx_masks_void_count_electrons
_smtbx_masks_void_content
1 -0.708 -0.509 -0.577 9034.9 2343.6 ?
